data_7131068
loop_
_publ_author_name
'Barnes, Thomas J.'
'Payne, Jack'
'Pike, Sebastian D.'

_publ_section_title
;
 Synthesis of a nanoscale Cu(II)<sub>31</sub>-oxo-carboxylate cluster, and
 effect of Cu-oxo cluster size on visible-light absorption.
;
_journal_issue 1
_journal_name_full 'Chemical communications (Cambridge, England)'
_journal_page_first 59
_journal_page_last 62
_journal_paper_doi 10.1039/d2cc05478g
_journal_volume 59
_journal_year 2022
_chemical_formula_moiety 'C90 H180 Cu15.50 N1 O45'
_chemical_formula_sum 'C90 H180 Cu15.5 N O45'
_chemical_formula_weight 2981.38
_chemical_melting_point ?
_space_group_IT_number 14
_space_group_name_Hall '-P 2yn'
_space_group_name_H-M_alt 'P 1 21/n 1'
_symmetry_cell_setting monoclinic
_symmetry_space_group_name_Hall '-P 2yn'
_symmetry_space_group_name_H-M 'P 1 21/n 1'
_atom_sites_solution_hydrogens difmap
_atom_sites_solution_primary other
_audit_creation_date 2022-09-22
_audit_creation_method CRYSTALS_ver_14.61_build_6999
_audit_update_record
;
2022-10-06 deposited with the CCDC.	2022-11-24 downloaded from the CCDC.
;
_cell_angle_alpha 90
_cell_angle_beta 92.1343(5)
_cell_angle_gamma 90
_cell_formula_units_Z 4
_cell_length_a 19.41100(10)
_cell_length_b 21.32210(10)
_cell_length_c 28.21580(10)
_cell_measurement_reflns_used 60257
_cell_measurement_temperature 100
_cell_measurement_theta_max 78
_cell_measurement_theta_min 3
_cell_volume 11669.95(9)
_computing_cell_refinement
; 
 CrysAlisPro (Rigaku Oxford Diffraction, 2017) 
;
_computing_data_collection 'SuperNova, (Oxford Diffraction, 2010)'
_computing_data_reduction
; 
 CrysAlisPro (Rigaku Oxford Diffraction, 2017) 
;
_computing_molecular_graphics 'CAMERON (Watkin et al., 1996)'
_computing_publication_material 'CRYSTALS (Betteridge et al., 2003)'
_computing_structure_refinement 'CRYSTALS (Betteridge et al., 2003)'
_computing_structure_solution 'Superflip (Palatinus & Chapuis, 2007)'
_diffrn_ambient_temperature 100
_diffrn_measured_fraction_theta_full 0.995
_diffrn_measured_fraction_theta_max 0.975
_diffrn_measurement_device Area
_diffrn_measurement_device_type 'Oxford Diffraction SuperNova'
_diffrn_measurement_method \w
_diffrn_radiation_monochromator 'focussing mirrors'
_diffrn_radiation_type 'Cu K\a'
_diffrn_radiation_wavelength 1.54184
_diffrn_reflns_av_R_equivalents 0.033
_diffrn_reflns_av_unetI/netI 0.051
_diffrn_reflns_limit_h_max 24
_diffrn_reflns_limit_h_min -20
_diffrn_reflns_limit_k_max 26
_diffrn_reflns_limit_k_min -26
_diffrn_reflns_limit_l_max 35
_diffrn_reflns_limit_l_min -35
_diffrn_reflns_number 107115
_diffrn_reflns_theta_full 73.551
_diffrn_reflns_theta_max 79.946
_diffrn_reflns_theta_min 3.135
_diffrn_standards_number 0
_exptl_absorpt_coefficient_mu 3.662
_exptl_absorpt_correction_T_max 0.75
_exptl_absorpt_correction_T_min 0.63
_exptl_absorpt_correction_type multi-scan
_exptl_absorpt_process_details
; 
 CrysAlisPro (Rigaku Oxford Diffraction, 2017) 
;
_exptl_crystal_colour green
_exptl_crystal_density_diffrn 1.697
_exptl_crystal_density_meas ?
_exptl_crystal_density_method 'not measured'
_exptl_crystal_description block
_exptl_crystal_F_000 6146
_exptl_crystal_size_max 0.200
_exptl_crystal_size_mid 0.080
_exptl_crystal_size_min 0.080
_refine_diff_density_max 1.61
_refine_diff_density_min -1.11
_refine_ls_extinction_method None
_refine_ls_goodness_of_fit_ref 0.9969
_refine_ls_hydrogen_treatment constr
_refine_ls_matrix_type full
_refine_ls_number_parameters 1412
_refine_ls_number_reflns 24720
_refine_ls_number_restraints 180
_refine_ls_R_factor_all 0.0473
_refine_ls_R_factor_gt 0.0427
_refine_ls_shift/su_max 0.0081783
_refine_ls_shift/su_mean 0.0001646
_refine_ls_structure_factor_coef Fsqd
_refine_ls_weighting_details
;
 Method= Modified Sheldrick 
 w=1/[\s^2^(F^2^) + ( 0.08P)^2^ +24.60P] 
 ,where P=(max(Fo^2^,0) + 2Fc^2^)/3 
;
_refine_ls_weighting_scheme calc
_refine_ls_wR_factor_all 0.1265
_refine_ls_wR_factor_gt 0.1226
_refine_ls_wR_factor_ref 0.1265
_reflns_limit_h_max 24
_reflns_limit_h_min -24
_reflns_limit_k_max 26
_reflns_limit_k_min 0
_reflns_limit_l_max 35
_reflns_limit_l_min 0
_reflns_number_gt 21966
_reflns_number_total 24809
_reflns_threshold_expression I>2.0\s(I)
_oxford_diffrn_Wilson_B_factor 1.89
_oxford_diffrn_Wilson_scale 3.23
_oxford_refine_ls_r_factor_ref 0.0473
_oxford_refine_ls_scale 0.8927(15)
_oxford_reflns_number_all 24720
_oxford_structure_analysis_title 'CXRD\SP_Cu15\exp_46.cif_od At 9:46 on 14/ 7'
_cod_data_source_file d2cc05478g2.cif
_cod_data_source_block 'global_CCDC4'
_cod_depositor_comments
;
The following automatic conversions were performed:

data item '_chemical_melting_point' value 'not measured' was changed
to '?' -- the value is undefined or not given.

data item '_exptl_crystal_density_meas' value 'not measured' was
changed to '?' -- the value is perceived as not measured.

Automatic conversion script
Id: cif_fix_values 7556 2019-12-06 15:28:31Z antanas 

 Adding full bibliography for 7131064--7131069.cif.
;
_cod_original_sg_symbol_H-M 'P 21/n '
_cod_original_formula_sum 'C90 H180 Cu15.50 N1 O45'
_cod_database_code 7131068
_oxford_refine_reflns_threshold_expression_ref I>-3.0\s(I)

loop_
_symmetry_equiv_pos_as_xyz
x,y,z
-x,-y,-z
x+1/2,-y+1/2,z+1/2
-x+1/2,y+1/2,-z+1/2

loop_
_atom_site_label
_atom_site_type_symbol
_atom_site_fract_x
_atom_site_fract_y
_atom_site_fract_z
_atom_site_U_iso_or_equiv
_atom_site_occupancy
_atom_site_adp_type
_atom_site_refinement_flags_posn
_atom_site_refinement_flags_adp
_atom_site_refinement_flags_occupancy
_atom_site_disorder_assembly
_atom_site_disorder_group
_atom_site_attached_hydrogens
C1 C 0.56172(17) 0.84631(15) 0.53282(12) 0.0272 1.0000 Uani . . . . . .
C2 C 0.5782(2) 0.91460(16) 0.54715(14) 0.0364 1.0000 Uani . . . . . .
C3 C 0.6171(2) 0.94245(19) 0.50701(19) 0.0504 1.0000 Uani . . . . . .
C4 C 0.5116(2) 0.95067(18) 0.55387(16) 0.0434 1.0000 Uani . . . . . .
C5 C 0.6221(3) 0.9164(2) 0.5932(2) 0.0666 1.0000 Uani . . . . . .
C6 C 0.70661(17) 0.69067(16) 0.46043(11) 0.0275 1.0000 Uani . . . . . .
C7 C 0.75438(18) 0.74648(16) 0.45335(12) 0.0307 1.0000 Uani . . . . . .
C8 C 0.7181(3) 0.80766(18) 0.46605(15) 0.0463 1.0000 Uani . . . . . .
C9 C 0.7725(2) 0.7470(2) 0.40096(13) 0.0429 1.0000 Uani . . . . . .
C10 C 0.8204(2) 0.7378(2) 0.48420(15) 0.0442 1.0000 Uani . . . . . .
C11 C 0.79313(16) 0.52653(16) 0.32506(11) 0.0258 1.0000 Uani . . . . . .
C12 C 0.85302(18) 0.54241(17) 0.29245(13) 0.0328 1.0000 Uani . . . . . .
C13 C 0.8290(2) 0.5266(3) 0.24138(15) 0.0496 1.0000 Uani . . . . . .
C14 C 0.8726(2) 0.61126(19) 0.29645(17) 0.0465 1.0000 Uani . . . . . .
C15 C 0.9145(2) 0.5010(2) 0.30584(15) 0.0410 1.0000 Uani . . . . . .
C16 C 0.54233(16) 0.80530(15) 0.36816(11) 0.0241 1.0000 Uani . . . . . .
C17 C 0.55163(19) 0.86080(16) 0.33406(13) 0.0315 1.0000 Uani . . . . . .
C18 C 0.6115(3) 0.8985(2) 0.35529(17) 0.0598 1.0000 Uani . . . . . .
C19 C 0.5685(3) 0.8378(2) 0.28472(14) 0.0479 1.0000 Uani . . . . . .
C20 C 0.4875(3) 0.9011(2) 0.3316(2) 0.0636 1.0000 Uani . . . . . .
C21 C 0.43458(18) 0.44382(15) 0.70051(11) 0.0269 1.0000 Uani . . . . . .
C22 C 0.57474(19) 0.58107(17) 0.24942(11) 0.0305 1.0000 Uani . . . . . .
C23 C 0.5455(2) 0.64749(19) 0.24397(13) 0.0393 1.0000 Uani . . . . . .
C24 C 0.5363(2) 0.5356(2) 0.21543(12) 0.0403 1.0000 Uani . . . . . .
C25 C 0.6517(2) 0.5810(2) 0.23878(13) 0.0412 1.0000 Uani . . . . . .
C26 C 0.64952(17) 0.35617(15) 0.27705(11) 0.0255 1.0000 Uani . . . . . .
C27 C 0.66776(19) 0.32057(17) 0.23176(12) 0.0311 1.0000 Uani . . . . . .
C28 C 0.7289(2) 0.2771(2) 0.24126(15) 0.0468 1.0000 Uani . . . . . .
C29 C 0.6876(3) 0.3722(2) 0.19678(15) 0.0511 1.0000 Uani . . . . . .
C30 C 0.6067(2) 0.2838(2) 0.21201(14) 0.0417 1.0000 Uani . . . . . .
C31 C 0.28277(18) 0.50438(15) 0.26542(11) 0.0279 1.0000 Uani . . . . . .
C32 C 0.2482(2) 0.50594(18) 0.21534(12) 0.0346 1.0000 Uani . . . . . .
C33 C 0.2228(3) 0.5721(2) 0.20681(16) 0.0523 1.0000 Uani . . . . . .
C34 C 0.1874(3) 0.4601(3) 0.21298(16) 0.0535 1.0000 Uani . . . . . .
C35 C 0.2996(3) 0.4870(3) 0.17765(14) 0.0503 1.0000 Uani . . . . . .
C36 C 0.16192(16) 0.39113(16) 0.37577(12) 0.0273 1.0000 Uani . . . . . .
C37 C 0.09620(18) 0.35849(18) 0.35539(14) 0.0355 1.0000 Uani . . . . . .
C38 C 0.1185(3) 0.3209(3) 0.31221(17) 0.0538 1.0000 Uani . . . . . .
C39 C 0.0432(2) 0.4075(2) 0.3396(2) 0.0634 1.0000 Uani . . . . . .
C40 C 0.0671(2) 0.3147(2) 0.39174(17) 0.0493 1.0000 Uani . . . . . .
C41 C 0.38065(16) 0.34258(15) 0.34297(11) 0.0245 1.0000 Uani . . . . . .
C42 C 0.36332(19) 0.29684(16) 0.30270(12) 0.0295 1.0000 Uani . . . . . .
C43 C 0.3206(2) 0.33033(19) 0.26363(13) 0.0408 1.0000 Uani . . . . . .
C44 C 0.4287(2) 0.2702(2) 0.28229(15) 0.0429 1.0000 Uani . . . . . .
C45 C 0.3211(2) 0.24348(18) 0.32408(14) 0.0407 1.0000 Uani . . . . . .
C46 C 0.8434(2) 0.35490(19) 0.39838(16) 0.0398 1.0000 Uani . . . . . .
C47 C 0.8565(2) 0.3195(3) 0.35419(18) 0.0581 1.0000 Uani . . . . . .
C48 C 0.8626(3) 0.2522(3) 0.3667(2) 0.0696 1.0000 Uani . . . . . .
C49 C 0.8549(3) 0.2467(2) 0.4188(2) 0.0613 1.0000 Uani . . . . . .
C50 C 0.8733(3) 0.3125(3) 0.43782(18) 0.0637 1.0000 Uani . . . . . .
C51 C 0.3368(3) 0.8067(2) 0.48264(17) 0.0507 1.0000 Uani . . . . . .
C52 C 0.3552(2) 0.8735(2) 0.4733(2) 0.0570 1.0000 Uani . . . . . .
C53 C 0.3221(3) 0.8884(2) 0.4268(2) 0.0664 1.0000 Uani . . . . . .
C54 C 0.2557(3) 0.8556(3) 0.4256(2) 0.0716 1.0000 Uani . . . . . .
C55 C 0.2616(2) 0.8022(2) 0.4597(2) 0.0582 1.0000 Uani . . . . . .
C61 C 0.86441(19) 0.51207(19) 0.48526(14) 0.0369 1.0000 Uani . . . . . .
C62 C 0.9051(2) 0.5590(2) 0.51670(14) 0.0435 1.0000 Uani . . . . . .
C63 C 0.9555(2) 0.5929(2) 0.48450(17) 0.0495 1.0000 Uani . . . . . .
C64 C 0.9226(3) 0.5839(2) 0.43463(17) 0.0501 1.0000 Uani . . . . . .
C65 C 0.8957(2) 0.5176(2) 0.43637(15) 0.0423 1.0000 Uani . . . . . .
C66 C 0.5908(2) 0.23628(19) 0.35993(15) 0.0409 1.0000 Uani . . . . . .
C67 C 0.6681(2) 0.23273(19) 0.37313(16) 0.0423 1.0000 Uani . . . . . .
C68 C 0.6868(3) 0.1643(2) 0.3638(3) 0.0670 1.0000 Uani . . . . . .
C69 C 0.6237(3) 0.1286(3) 0.3752(3) 0.0764 1.0000 Uani . . . . . .
C70 C 0.5648(3) 0.1693(2) 0.3627(3) 0.0721 1.0000 Uani . . . . . .
C71 C 0.6045(2) 0.2919(2) 0.69040(16) 0.0488 1.0000 Uani . . . . . .
C72 C 0.6479(3) 0.2433(2) 0.66641(18) 0.0559 1.0000 Uani . . . . . .
C73 C 0.7167(3) 0.2771(2) 0.66026(17) 0.0527 1.0000 Uani . . . . . .
C74 C 0.7216(3) 0.3229(2) 0.70202(17) 0.0508 1.0000 Uani . . . . . .
C75 C 0.6543(3) 0.3204(2) 0.72732(16) 0.0511 1.0000 Uani . . . . . .
C76 C 0.4554(4) 0.6356(4) 0.9096(2) 0.0800 1.0000 Uani . . . . . .
C77 C 0.4914(4) 0.6897(4) 0.9296(4) 0.1070 1.0000 Uani . . . . . .
C78 C 0.5645(4) 0.6653(4) 0.9364(3) 0.0861 1.0000 Uani . . . . . .
C79 C 0.5699(5) 0.6083(5) 0.9089(5) 0.1310 1.0000 Uani . . . . . .
C80 C 0.5042(4) 0.6021(5) 0.8788(3) 0.0964 1.0000 Uani . . . . . .
C81 C 0.4388(5) 0.6353(4) 1.0625(3) 0.0988 1.0000 Uani . . . . . .
C82 C 0.3618(5) 0.6087(4) 1.0640(3) 0.1038 1.0000 Uani . . . . . .
C83 C 0.3356(4) 0.6451(3) 1.1057(2) 0.0794 1.0000 Uani . . . . . .
C84 C 0.3980(4) 0.6457(3) 1.1394(3) 0.0801 1.0000 Uani . . . . . .
C85 C 0.4611(4) 0.6383(4) 1.1116(3) 0.0952 1.0000 Uani . . . . . .
C86 C 0.3529(3) 0.4399(3) 0.9103(2) 0.0633 1.0000 Uani . . . . . .
C87 C 0.3014(4) 0.4841(3) 0.8854(2) 0.0751 1.0000 Uani . . . . . .
C88 C 0.2622(6) 0.5129(5) 0.9252(3) 0.1533 1.0000 Uani . . . . . .
C89 C 0.2906(4) 0.4880(3) 0.9702(3) 0.0806 1.0000 Uani . . . . . .
C90 C 0.3266(4) 0.4312(4) 0.9577(2) 0.0823 1.0000 Uani . . . . . .
O1 O 0.49677(10) 0.29341(9) 0.48467(7) 0.0202 1.0000 Uani . . . . . .
O2 O 0.69490(11) 0.71504(10) 0.56209(8) 0.0254 1.0000 Uani . . . . . .
O3 O 0.50704(11) 0.31667(10) 0.57435(7) 0.0207 1.0000 Uani . . . . . .
O4 O 0.61493(10) 0.62503(9) 0.54136(7) 0.0195 1.0000 Uani . . . . . .
O5 O 0.59440(11) 0.58867(10) 0.41251(7) 0.0205 1.0000 Uani . . . . . .
O6 O 0.62091(12) 0.50816(10) 0.49330(7) 0.0252 1.0000 Uani . . . . . .
O7 O 0.47670(10) 0.57561(9) 0.53686(7) 0.0196 1.0000 Uani . . . . . .
O8 O 0.69283(11) 0.48966(10) 0.40947(7) 0.0205 1.0000 Uani . . . . . .
O9 O 0.53746(10) 0.44895(10) 0.55482(7) 0.0206 1.0000 Uani . . . . . .
O10 O 0.47906(11) 0.46256(10) 0.37011(7) 0.0201 1.0000 Uani . . . . . .
O11 O 0.64691(11) 0.47039(10) 0.62891(7) 0.0208 1.0000 Uani . . . . . .
O12 O 0.28408(10) 0.46668(10) 0.43178(7) 0.0207 1.0000 Uani . . . . . .
O13 O 0.46206(12) 0.42931(11) 0.28560(7) 0.0267 1.0000 Uani . . . . . .
O14 O 0.65219(12) 0.65004(10) 0.34897(8) 0.0259 1.0000 Uani . . . . . .
O15 O 0.6633(2) 0.35051(16) 0.47780(12) 0.0617 1.0000 Uani . . . . . .
O16 O 0.6702(2) 0.36362(16) 0.55195(11) 0.0585 1.0000 Uani . . . . . .
O17 O 0.75731(17) 0.38420(17) 0.51041(15) 0.0612 1.0000 Uani . . . . . .
O18 O 0.69901(12) 0.37071(11) 0.30474(8) 0.0291 1.0000 Uani . . . . . .
O19 O 0.58741(13) 0.37025(12) 0.28143(8) 0.0298 1.0000 Uani . . . . . .
O20 O 0.43470(12) 0.33246(10) 0.36896(8) 0.0257 1.0000 Uani . . . . . .
O21 O 0.34100(12) 0.38797(11) 0.35074(8) 0.0275 1.0000 Uani . . . . . .
O22 O 0.20158(12) 0.35755(11) 0.40150(9) 0.0299 1.0000 Uani . . . . . .
O23 O 0.17191(12) 0.44656(11) 0.36393(9) 0.0298 1.0000 Uani . . . . . .
O24 O 0.65283(12) 0.49684(11) 0.73134(8) 0.0288 1.0000 Uani . . . . . .
O25 O 0.75766(12) 0.49475(12) 0.70074(8) 0.0307 1.0000 Uani . . . . . .
O26 O 0.77786(12) 0.46957(11) 0.32810(9) 0.0295 1.0000 Uani . . . . . .
O27 O 0.76413(12) 0.57129(11) 0.34542(8) 0.0275 1.0000 Uani . . . . . .
O28 O 0.57079(12) 0.75431(11) 0.35772(8) 0.0294 1.0000 Uani . . . . . .
O29 O 0.50927(13) 0.81585(11) 0.40466(8) 0.0295 1.0000 Uani . . . . . .
O30 O 0.59125(13) 0.80323(11) 0.55619(9) 0.0301 1.0000 Uani . . . . . .
O31 O 0.52099(13) 0.83873(11) 0.49747(9) 0.0304 1.0000 Uani . . . . . .
O32 O 0.64146(12) 0.69823(14) 0.46093(8) 0.0350 1.0000 Uani . . . . . .
O33 O 0.73130(15) 0.63674(12) 0.46444(10) 0.0381 1.0000 Uani . . . . . .
O34 O 0.48465(12) 0.42329(11) 0.67700(8) 0.0269 1.0000 Uani . . . . . .
O35 O 0.60556(13) 0.51421(11) 0.31603(8) 0.0301 1.0000 Uani . . . . . .
O36 O 0.60966(11) 0.40218(10) 0.38109(7) 0.0209 1.0000 Uani . . . . . .
O37 O 0.20457(13) 0.58505(12) 0.38649(9) 0.0330 1.0000 Uani . . . . . .
O38 O 0.38210(13) 0.76785(12) 0.45711(10) 0.0354 1.0000 Uani . . . . . .
O39 O 0.76969(13) 0.36187(13) 0.40269(9) 0.0361 1.0000 Uani . . . . . .
O40 O 0.55822(13) 0.27888(11) 0.39200(9) 0.0316 1.0000 Uani . . . . . .
O41 O 0.79170(12) 0.52533(12) 0.48329(8) 0.0309 1.0000 Uani . . . . . .
O42 O 0.58667(16) 0.34222(14) 0.65529(10) 0.0434 1.0000 Uani . . . . . .
O43 O 0.4184(3) 0.4740(3) 0.9170(3) 0.1117 1.0000 Uani . . . . . .
O44 O 0.4339(4) 0.5955(3) 0.9459(2) 0.1178 1.0000 Uani . . . . . .
O45 O 0.4809(4) 0.5986(4) 1.0377(2) 0.1445 1.0000 Uani . . . . . .
Cu1 Cu 0.50008(2) 0.23602(2) 0.539793(15) 0.0210 1.0000 Uani . . . . . .
Cu2 Cu 0.40026(2) 0.28504(2) 0.457931(15) 0.0206 1.0000 Uani . . . . . .
Cu3 Cu 0.54786(2) 0.59490(2) 0.583026(14) 0.0193 1.0000 Uani . . . . . .
Cu4 Cu 0.47542(2) 0.62744(2) 0.481008(14) 0.0188 1.0000 Uani . . . . . .
Cu5 Cu 0.42117(2) 0.32628(2) 0.610850(15) 0.0199 1.0000 Uani . . . . . .
Cu6 Cu 0.70702(2) 0.62625(2) 0.571285(15) 0.0203 1.0000 Uani . . . . . .
Cu7 Cu 0.62147(2) 0.59524(2) 0.477976(14) 0.0206 1.0000 Uani . . . . . .
Cu8 Cu 0.67759(2) 0.57181(2) 0.377991(15) 0.0203 1.0000 Uani . . . . . .
Cu9 Cu 0.62818(2) 0.48606(2) 0.558451(14) 0.0191 1.0000 Uani . . . . . .
Cu10 Cu 0.48292(2) 0.45973(2) 0.609113(14) 0.0189 1.0000 Uani . . . . . .
Cu11 Cu 0.5000 0.5000 0.5000 0.0166 1.0000 Uani S . . . . .
Cu12 Cu 0.25815(2) 0.49358(2) 0.366806(15) 0.0221 1.0000 Uani . . . . . .
Cu13 Cu 0.59422(2) 0.51850(2) 0.676334(14) 0.0206 1.0000 Uani . . . . . .
Cu14 Cu 0.61091(2) 0.45340(2) 0.440731(14) 0.0191 1.0000 Uani . . . . . .
Cu15 Cu 0.54091(2) 0.41971(2) 0.328343(15) 0.0210 1.0000 Uani . . . . . .
Cu16 Cu 0.70067(2) 0.42831(2) 0.357776(15) 0.0221 1.0000 Uani . . . . . .
N1 N 0.69807(14) 0.36546(13) 0.51345(10) 0.0269 1.0000 Uani . . . . . .
C580 C 0.0713(4) 0.6848(3) 0.3569(2) 0.0598 0.623(15) Uani D . P 1 2 .
C581 C 0.1138(9) 0.6942(4) 0.3587(5) 0.0776 0.377(15) Uani D . P 1 1 .
C590 C 0.0929(4) 0.6390(4) 0.31775(16) 0.0493 0.623(15) Uani D . P 1 2 .
C591 C 0.0727(10) 0.6496(7) 0.3243(5) 0.0858 0.377(15) Uani D . P 1 1 .
C600 C 0.0938(10) 0.5824(6) 0.3417(5) 0.0633 0.377(15) Uani D . P 1 1 .
C601 C 0.0986(5) 0.5774(2) 0.3426(2) 0.0456 0.623(15) Uani D . P 1 2 .
C560 C 0.1309(2) 0.59130(17) 0.39088(15) 0.0382 0.623(15) Uani D . P 1 2 .
C561 C 0.1309(3) 0.59133(18) 0.39093(18) 0.0533 0.377(15) Uani D . P 1 1 .
C570 C 0.1093(5) 0.6595(3) 0.4025(2) 0.0460 0.623(15) Uani D . P 1 2 .
C571 C 0.1182(9) 0.6585(5) 0.4044(3) 0.0632 0.377(15) Uani D . P 1 1 .
H31 H 0.6314 0.9840 0.5151 0.0767 1.0000 Uiso R . . . . .
H32 H 0.6567 0.9171 0.5026 0.0770 1.0000 Uiso R . . . . .
H33 H 0.5880 0.9434 0.4790 0.0765 1.0000 Uiso R . . . . .
H42 H 0.5237 0.9937 0.5613 0.0648 1.0000 Uiso R . . . . .
H43 H 0.4860 0.9326 0.5799 0.0648 1.0000 Uiso R . . . . .
H41 H 0.4826 0.9499 0.5252 0.0651 1.0000 Uiso R . . . . .
H51 H 0.6308 0.9596 0.6018 0.1015 1.0000 Uiso R . . . . .
H53 H 0.6647 0.8967 0.5863 0.1017 1.0000 Uiso R . . . . .
H52 H 0.5998 0.8939 0.6184 0.1021 1.0000 Uiso R . . . . .
H82 H 0.7477 0.8420 0.4582 0.0698 1.0000 Uiso R . . . . .
H81 H 0.7079 0.8085 0.4991 0.0699 1.0000 Uiso R . . . . .
H83 H 0.6753 0.8118 0.4470 0.0700 1.0000 Uiso R . . . . .
H93 H 0.8074 0.7790 0.3971 0.0659 1.0000 Uiso R . . . . .
H91 H 0.7909 0.7064 0.3945 0.0656 1.0000 Uiso R . . . . .
H92 H 0.7317 0.7561 0.3824 0.0657 1.0000 Uiso R . . . . .
H101 H 0.8503 0.7734 0.4800 0.0668 1.0000 Uiso R . . . . .
H102 H 0.8105 0.7357 0.5175 0.0668 1.0000 Uiso R . . . . .
H103 H 0.8455 0.7001 0.4750 0.0666 1.0000 Uiso R . . . . .
H132 H 0.8665 0.5356 0.2219 0.0769 1.0000 Uiso R . . . . .
H133 H 0.7901 0.5516 0.2317 0.0769 1.0000 Uiso R . . . . .
H131 H 0.8179 0.4827 0.2390 0.0771 1.0000 Uiso R . . . . .
H141 H 0.9108 0.6198 0.2762 0.0716 1.0000 Uiso R . . . . .
H142 H 0.8857 0.6208 0.3291 0.0717 1.0000 Uiso R . . . . .
H143 H 0.8333 0.6366 0.2865 0.0720 1.0000 Uiso R . . . . .
H152 H 0.9515 0.5075 0.2842 0.0620 1.0000 Uiso R . . . . .
H153 H 0.9312 0.5093 0.3382 0.0614 1.0000 Uiso R . . . . .
H151 H 0.9007 0.4571 0.3037 0.0620 1.0000 Uiso R . . . . .
H181 H 0.6188 0.9339 0.3356 0.0899 1.0000 Uiso R . . . . .
H183 H 0.5987 0.9115 0.3861 0.0897 1.0000 Uiso R . . . . .
H182 H 0.6514 0.8728 0.3571 0.0901 1.0000 Uiso R . . . . .
H192 H 0.5745 0.8739 0.2648 0.0727 1.0000 Uiso R . . . . .
H191 H 0.6098 0.8126 0.2863 0.0731 1.0000 Uiso R . . . . .
H193 H 0.5299 0.8141 0.2712 0.0730 1.0000 Uiso R . . . . .
H203 H 0.4974 0.9343 0.3096 0.0971 1.0000 Uiso R . . . . .
H201 H 0.4815 0.9173 0.3633 0.0968 1.0000 Uiso R . . . . .
H202 H 0.4497 0.8742 0.3203 0.0971 1.0000 Uiso R . . . . .
H231 H 0.5573 0.6628 0.2133 0.0601 1.0000 Uiso R . . . . .
H232 H 0.5660 0.6738 0.2685 0.0597 1.0000 Uiso R . . . . .
H233 H 0.4961 0.6450 0.2460 0.0598 1.0000 Uiso R . . . . .
H242 H 0.5421 0.5499 0.1833 0.0616 1.0000 Uiso R . . . . .
H243 H 0.5544 0.4940 0.2186 0.0617 1.0000 Uiso R . . . . .
H241 H 0.4886 0.5351 0.2219 0.0618 1.0000 Uiso R . . . . .
H251 H 0.6567 0.5965 0.2075 0.0627 1.0000 Uiso R . . . . .
H252 H 0.6745 0.6090 0.2619 0.0628 1.0000 Uiso R . . . . .
H253 H 0.6697 0.5387 0.2415 0.0628 1.0000 Uiso R . . . . .
H282 H 0.7406 0.2541 0.2129 0.0708 1.0000 Uiso R . . . . .
H283 H 0.7682 0.3014 0.2526 0.0710 1.0000 Uiso R . . . . .
H281 H 0.7164 0.2472 0.2651 0.0708 1.0000 Uiso R . . . . .
H291 H 0.7033 0.3539 0.1681 0.0781 1.0000 Uiso R . . . . .
H293 H 0.7231 0.3973 0.2117 0.0778 1.0000 Uiso R . . . . .
H292 H 0.6477 0.3980 0.1897 0.0776 1.0000 Uiso R . . . . .
H302 H 0.6192 0.2610 0.1840 0.0618 1.0000 Uiso R . . . . .
H301 H 0.5923 0.2546 0.2360 0.0623 1.0000 Uiso R . . . . .
H303 H 0.5690 0.3118 0.2040 0.0622 1.0000 Uiso R . . . . .
H333 H 0.2029 0.5732 0.1756 0.0817 1.0000 Uiso R . . . . .
H331 H 0.2620 0.5994 0.2084 0.0817 1.0000 Uiso R . . . . .
H332 H 0.1887 0.5830 0.2298 0.0817 1.0000 Uiso R . . . . .
H341 H 0.1681 0.4608 0.1813 0.0799 1.0000 Uiso R . . . . .
H342 H 0.1535 0.4738 0.2343 0.0800 1.0000 Uiso R . . . . .
H343 H 0.2039 0.4188 0.2208 0.0800 1.0000 Uiso R . . . . .
H352 H 0.2768 0.4905 0.1465 0.0780 1.0000 Uiso R . . . . .
H353 H 0.3388 0.5158 0.1807 0.0780 1.0000 Uiso R . . . . .
H351 H 0.3140 0.4441 0.1838 0.0780 1.0000 Uiso R . . . . .
H381 H 0.0784 0.3013 0.2976 0.0811 1.0000 Uiso R . . . . .
H382 H 0.1513 0.2893 0.3234 0.0811 1.0000 Uiso R . . . . .
H383 H 0.1396 0.3493 0.2896 0.0811 1.0000 Uiso R . . . . .
H392 H 0.0039 0.3867 0.3248 0.0973 1.0000 Uiso R . . . . .
H393 H 0.0298 0.4303 0.3677 0.0968 1.0000 Uiso R . . . . .
H391 H 0.0635 0.4359 0.3176 0.0971 1.0000 Uiso R . . . . .
H401 H 0.0298 0.2914 0.3769 0.0756 1.0000 Uiso R . . . . .
H403 H 0.0506 0.3397 0.4173 0.0756 1.0000 Uiso R . . . . .
H402 H 0.1014 0.2853 0.4033 0.0763 1.0000 Uiso R . . . . .
H432 H 0.3094 0.3004 0.2389 0.0622 1.0000 Uiso R . . . . .
H431 H 0.3491 0.3636 0.2514 0.0618 1.0000 Uiso R . . . . .
H433 H 0.2793 0.3470 0.2771 0.0616 1.0000 Uiso R . . . . .
H443 H 0.4164 0.2471 0.2536 0.0661 1.0000 Uiso R . . . . .
H441 H 0.4519 0.2422 0.3047 0.0658 1.0000 Uiso R . . . . .
H442 H 0.4592 0.3043 0.2742 0.0664 1.0000 Uiso R . . . . .
H451 H 0.3075 0.2141 0.2995 0.0631 1.0000 Uiso R . . . . .
H452 H 0.3489 0.2225 0.3488 0.0623 1.0000 Uiso R . . . . .
H453 H 0.2797 0.2596 0.3383 0.0628 1.0000 Uiso R . . . . .
H461 H 0.8669 0.3961 0.3984 0.0486 1.0000 Uiso R . . . . .
H472 H 0.8995 0.3338 0.3407 0.0701 1.0000 Uiso R . . . . .
H471 H 0.8197 0.3253 0.3310 0.0703 1.0000 Uiso R . . . . .
H481 H 0.9061 0.2349 0.3573 0.0840 1.0000 Uiso R . . . . .
H482 H 0.8246 0.2301 0.3510 0.0841 1.0000 Uiso R . . . . .
H491 H 0.8847 0.2155 0.4331 0.0734 1.0000 Uiso R . . . . .
H492 H 0.8074 0.2368 0.4255 0.0729 1.0000 Uiso R . . . . .
H501 H 0.9231 0.3175 0.4416 0.0780 1.0000 Uiso R . . . . .
H502 H 0.8541 0.3197 0.4683 0.0786 1.0000 Uiso R . . . . .
H511 H 0.3408 0.7973 0.5170 0.0618 1.0000 Uiso R . . . . .
H521 H 0.3388 0.9006 0.4988 0.0681 1.0000 Uiso R . . . . .
H522 H 0.4048 0.8775 0.4717 0.0683 1.0000 Uiso R . . . . .
H531 H 0.3152 0.9331 0.4237 0.0783 1.0000 Uiso R . . . . .
H532 H 0.3518 0.8739 0.4017 0.0777 1.0000 Uiso R . . . . .
H541 H 0.2196 0.8833 0.4353 0.0852 1.0000 Uiso R . . . . .
H542 H 0.2452 0.8378 0.3947 0.0847 1.0000 Uiso R . . . . .
H552 H 0.2277 0.8068 0.4840 0.0714 1.0000 Uiso R . . . . .
H551 H 0.2554 0.7633 0.4425 0.0713 1.0000 Uiso R . . . . .
H611 H 0.8721 0.4688 0.4983 0.0448 1.0000 Uiso R . . . . .
H621 H 0.9310 0.5362 0.5422 0.0523 1.0000 Uiso R . . . . .
H622 H 0.8742 0.5896 0.5302 0.0519 1.0000 Uiso R . . . . .
H632 H 0.9590 0.6385 0.4916 0.0593 1.0000 Uiso R . . . . .
H631 H 1.0019 0.5725 0.4873 0.0596 1.0000 Uiso R . . . . .
H642 H 0.9562 0.5902 0.4098 0.0617 1.0000 Uiso R . . . . .
H641 H 0.8842 0.6139 0.4305 0.0612 1.0000 Uiso R . . . . .
H651 H 0.9344 0.4873 0.4330 0.0503 1.0000 Uiso R . . . . .
H652 H 0.8603 0.5110 0.4108 0.0501 1.0000 Uiso R . . . . .
H661 H 0.5825 0.2508 0.3264 0.0488 1.0000 Uiso R . . . . .
H671 H 0.6760 0.2405 0.4074 0.0506 1.0000 Uiso R . . . . .
H672 H 0.6963 0.2613 0.3543 0.0513 1.0000 Uiso R . . . . .
H681 H 0.7268 0.1512 0.3839 0.0834 1.0000 Uiso R . . . . .
H682 H 0.6971 0.1588 0.3301 0.0834 1.0000 Uiso R . . . . .
H692 H 0.6241 0.1202 0.4094 0.0938 1.0000 Uiso R . . . . .
H691 H 0.6194 0.0895 0.3581 0.0927 1.0000 Uiso R . . . . .
H702 H 0.5323 0.1677 0.3876 0.0890 1.0000 Uiso R . . . . .
H701 H 0.5429 0.1573 0.3328 0.0899 1.0000 Uiso R . . . . .
H711 H 0.5646 0.2705 0.7060 0.0590 1.0000 Uiso R . . . . .
H722 H 0.6550 0.2072 0.6881 0.0667 1.0000 Uiso R . . . . .
H721 H 0.6265 0.2295 0.6361 0.0674 1.0000 Uiso R . . . . .
H732 H 0.7569 0.2484 0.6620 0.0642 1.0000 Uiso R . . . . .
H731 H 0.7152 0.3007 0.6303 0.0641 1.0000 Uiso R . . . . .
H741 H 0.7605 0.3106 0.7229 0.0615 1.0000 Uiso R . . . . .
H742 H 0.7284 0.3651 0.6897 0.0612 1.0000 Uiso R . . . . .
H751 H 0.6584 0.2931 0.7555 0.0614 1.0000 Uiso R . . . . .
H752 H 0.6387 0.3619 0.7363 0.0607 1.0000 Uiso R . . . . .
H761 H 0.4140 0.6496 0.8902 0.1004 1.0000 Uiso R . . . . .
H771 H 0.4723 0.7023 0.9602 0.1283 1.0000 Uiso R . . . . .
H772 H 0.4883 0.7250 0.9066 0.1282 1.0000 Uiso R . . . . .
H782 H 0.5723 0.6549 0.9696 0.1030 1.0000 Uiso R . . . . .
H781 H 0.5982 0.6949 0.9251 0.1033 1.0000 Uiso R . . . . .
H792 H 0.5712 0.5737 0.9318 0.1602 1.0000 Uiso R . . . . .
H791 H 0.6099 0.6094 0.8895 0.1596 1.0000 Uiso R . . . . .
H801 H 0.5123 0.6237 0.8491 0.1172 1.0000 Uiso R . . . . .
H802 H 0.4893 0.5593 0.8743 0.1172 1.0000 Uiso R . . . . .
H811 H 0.4385 0.6786 1.0494 0.1201 1.0000 Uiso R . . . . .
H822 H 0.3642 0.5638 1.0704 0.1250 1.0000 Uiso R . . . . .
H821 H 0.3366 0.6155 1.0349 0.1253 1.0000 Uiso R . . . . .
H831 H 0.3238 0.6882 1.0960 0.0924 1.0000 Uiso R . . . . .
H832 H 0.2971 0.6237 1.1194 0.0923 1.0000 Uiso R . . . . .
H841 H 0.4005 0.6861 1.1552 0.0955 1.0000 Uiso R . . . . .
H842 H 0.3936 0.6124 1.1627 0.0952 1.0000 Uiso R . . . . .
H851 H 0.4913 0.6750 1.1158 0.1165 1.0000 Uiso R . . . . .
H852 H 0.4848 0.5995 1.1200 0.1165 1.0000 Uiso R . . . . .
H861 H 0.3583 0.4002 0.8925 0.0751 1.0000 Uiso R . . . . .
H871 H 0.3278 0.5161 0.8682 0.0915 1.0000 Uiso R . . . . .
H872 H 0.2699 0.4606 0.8644 0.0914 1.0000 Uiso R . . . . .
H881 H 0.2700 0.5579 0.9245 0.1751 1.0000 Uiso R . . . . .
H882 H 0.2135 0.5032 0.9216 0.1750 1.0000 Uiso R . . . . .
H891 H 0.3268 0.5164 0.9828 0.0987 1.0000 Uiso R . . . . .
H892 H 0.2550 0.4813 0.9930 0.0984 1.0000 Uiso R . . . . .
H901 H 0.3652 0.4246 0.9804 0.1023 1.0000 Uiso R . . . . .
H902 H 0.2952 0.3959 0.9568 0.1027 1.0000 Uiso R . . . . .
H5801 H 0.0831 0.7281 0.3503 0.0732 0.623(15) Uiso R . P 1 2 .
H5802 H 0.0220 0.6813 0.3622 0.0731 0.623(15) Uiso R . P 1 2 .
H5812 H 0.0904 0.7341 0.3626 0.0931 0.377(15) Uiso R . P 1 1 .
H5811 H 0.1596 0.7013 0.3468 0.0929 0.377(15) Uiso R . P 1 1 .
H5902 H 0.1378 0.6511 0.3063 0.0590 0.623(15) Uiso R . P 1 2 .
H5901 H 0.0589 0.6373 0.2911 0.0590 0.623(15) Uiso R . P 1 2 .
H5911 H 0.0235 0.6525 0.3289 0.1090 0.377(15) Uiso R . P 1 1 .
H5912 H 0.0815 0.6582 0.2912 0.1091 0.377(15) Uiso R . P 1 1 .
H6001 H 0.1277 0.5684 0.3192 0.0851 0.377(15) Uiso R . P 1 1 .
H6002 H 0.0554 0.5529 0.3427 0.0852 0.377(15) Uiso R . P 1 1 .
H6011 H 0.0514 0.5617 0.3471 0.0521 0.623(15) Uiso R . P 1 2 .
H6012 H 0.1256 0.5474 0.3245 0.0521 0.623(15) Uiso R . P 1 2 .
H5601 H 0.1143 0.5614 0.4151 0.0462 0.623(15) Uiso R . P 1 2 .
H5611 H 0.1132 0.5604 0.4136 0.0671 0.377(15) Uiso R . P 1 1 .
H5702 H 0.1507 0.6849 0.4084 0.0589 0.623(15) Uiso R . P 1 2 .
H5701 H 0.0806 0.6610 0.4302 0.0590 0.623(15) Uiso R . P 1 2 .
H5711 H 0.1543 0.6758 0.4255 0.0739 0.377(15) Uiso R . P 1 1 .
H5712 H 0.0741 0.6603 0.4199 0.0739 0.377(15) Uiso R . P 1 1 .
H361 H 0.5924 0.3609 0.3847 0.0253 1.0000 Uiso R . . . . .
H434 H 0.4241 0.5162 0.9270 0.1252 1.0000 Uiso R . . . . .
H444 H 0.4500 0.5966 0.9781 0.1427 1.0000 Uiso R . . . . .
H411 H 0.7704 0.5646 0.4766 0.0374 1.0000 Uiso R . . . . .
H394 H 0.7481 0.3369 0.4257 0.0436 1.0000 Uiso R . . . . .
H384 H 0.3600 0.7394 0.4356 0.0425 1.0000 Uiso R . . . . .
H21 H 0.7266 0.7487 0.5663 0.0307 1.0000 Uiso R . . . . .
H84 H 0.7327 0.4899 0.4301 0.0250 1.0000 Uiso R . . . . .
H11 H 0.5296 0.2819 0.4621 0.0243 1.0000 Uiso R . . . . .
H34 H 0.5462 0.3163 0.5955 0.0249 1.0000 Uiso R . . . . .
H144 H 0.6705 0.6710 0.3225 0.0313 1.0000 Uiso R . . . . .
H134 H 0.4535 0.4129 0.2546 0.0320 1.0000 Uiso R . . . . .
H121 H 0.2507 0.4791 0.4537 0.0246 1.0000 Uiso R . . . . .
H111 H 0.6473 0.4268 0.6359 0.0254 1.0000 Uiso R . . . . .
H454 H 0.5209 0.5779 1.0504 0.1671 1.0000 Uiso R . . . . .
H404 H 0.5150 0.2976 0.3840 0.0379 1.0000 Uiso R . . . . .
H421 H 0.5510 0.3706 0.6628 0.0522 1.0000 Uiso R . . . . .
H372 H 0.2324 0.6211 0.3921 0.0398 0.623(15) Uiso R . P 1 2 .
H371 H 0.2324 0.6211 0.3921 0.0398 0.377(15) Uiso R . P 1 1 .

loop_
_atom_site_aniso_label
_atom_site_aniso_U_11
_atom_site_aniso_U_22
_atom_site_aniso_U_33
_atom_site_aniso_U_23
_atom_site_aniso_U_13
_atom_site_aniso_U_12
C1 0.0325(16) 0.0193(14) 0.0294(15) -0.0032(12) -0.0020(12) -0.0011(12)
C2 0.050(2) 0.0178(15) 0.0409(19) -0.0037(13) -0.0108(16) -0.0007(14)
C3 0.051(2) 0.0274(19) 0.074(3) -0.0011(19) 0.011(2) -0.0068(17)
C4 0.063(3) 0.0235(17) 0.045(2) -0.0033(15) 0.0076(19) 0.0031(16)
C5 0.099(4) 0.026(2) 0.071(3) -0.009(2) -0.046(3) -0.003(2)
C6 0.0322(16) 0.0324(17) 0.0180(13) -0.0012(12) 0.0018(11) -0.0073(13)
C7 0.0369(17) 0.0282(16) 0.0273(16) 0.0023(13) 0.0041(13) -0.0102(13)
C8 0.072(3) 0.0266(18) 0.040(2) 0.0037(15) 0.0034(19) -0.0060(18)
C9 0.052(2) 0.047(2) 0.0296(18) -0.0000(16) 0.0091(16) -0.0195(18)
C10 0.0328(18) 0.061(3) 0.039(2) -0.0020(18) 0.0026(15) -0.0143(17)
C11 0.0260(14) 0.0276(15) 0.0242(14) 0.0018(12) 0.0056(11) 0.0006(12)
C12 0.0324(17) 0.0312(17) 0.0356(18) 0.0016(14) 0.0132(14) 0.0013(13)
C13 0.047(2) 0.071(3) 0.0319(19) 0.0024(19) 0.0154(17) -0.005(2)
C14 0.047(2) 0.0340(19) 0.060(3) 0.0038(18) 0.031(2) -0.0065(17)
C15 0.0327(18) 0.045(2) 0.046(2) 0.0062(17) 0.0152(16) 0.0059(16)
C16 0.0268(14) 0.0226(14) 0.0231(14) 0.0051(11) 0.0015(11) -0.0009(11)
C17 0.0397(18) 0.0237(15) 0.0314(17) 0.0103(13) 0.0055(14) -0.0013(13)
C18 0.078(3) 0.053(3) 0.047(2) 0.022(2) -0.008(2) -0.035(3)
C19 0.077(3) 0.035(2) 0.0320(19) 0.0145(16) 0.0126(19) 0.0028(19)
C20 0.072(3) 0.044(2) 0.077(3) 0.039(2) 0.027(3) 0.026(2)
C21 0.0362(17) 0.0244(15) 0.0200(14) 0.0001(11) 0.0005(12) -0.0080(12)
C22 0.0393(18) 0.0330(17) 0.0194(14) 0.0007(12) 0.0038(13) -0.0030(14)
C23 0.054(2) 0.038(2) 0.0259(16) 0.0125(14) 0.0044(15) 0.0004(17)
C24 0.055(2) 0.046(2) 0.0205(15) 0.0004(14) 0.0010(15) -0.0112(18)
C25 0.045(2) 0.053(2) 0.0269(17) 0.0009(16) 0.0105(15) -0.0037(17)
C26 0.0336(16) 0.0229(14) 0.0204(14) -0.0017(11) 0.0057(12) 0.0005(12)
C27 0.0401(18) 0.0304(17) 0.0234(15) -0.0053(13) 0.0077(13) 0.0050(14)
C28 0.051(2) 0.053(2) 0.036(2) -0.0183(18) 0.0010(17) 0.0190(19)
C29 0.084(3) 0.041(2) 0.0292(19) -0.0053(16) 0.025(2) -0.004(2)
C30 0.050(2) 0.042(2) 0.0333(18) -0.0168(16) 0.0081(16) 0.0009(17)
C31 0.0361(17) 0.0255(15) 0.0217(14) 0.0025(12) -0.0017(12) -0.0017(12)
C32 0.0421(19) 0.0404(19) 0.0207(15) 0.0014(13) -0.0060(13) -0.0063(15)
C33 0.074(3) 0.046(2) 0.035(2) 0.0040(17) -0.022(2) 0.008(2)
C34 0.061(3) 0.064(3) 0.034(2) 0.0060(19) -0.0145(19) -0.023(2)
C35 0.057(3) 0.069(3) 0.0241(17) -0.0023(18) -0.0032(17) 0.002(2)
C36 0.0222(14) 0.0314(16) 0.0282(15) 0.0011(13) -0.0007(11) -0.0007(12)
C37 0.0288(16) 0.0356(18) 0.0413(19) 0.0015(15) -0.0084(14) -0.0040(14)
C38 0.050(2) 0.062(3) 0.049(2) -0.013(2) -0.0076(19) -0.014(2)
C39 0.042(2) 0.052(3) 0.094(4) 0.005(3) -0.032(3) -0.004(2)
C40 0.037(2) 0.060(3) 0.051(2) 0.003(2) -0.0006(17) -0.0192(19)
C41 0.0301(15) 0.0246(15) 0.0190(13) -0.0019(11) 0.0025(11) -0.0065(12)
C42 0.0393(17) 0.0237(15) 0.0251(15) -0.0042(12) -0.0035(13) -0.0044(13)
C43 0.057(2) 0.037(2) 0.0283(17) -0.0006(14) -0.0105(16) -0.0093(17)
C44 0.055(2) 0.037(2) 0.0368(19) -0.0175(16) 0.0031(17) 0.0037(17)
C45 0.060(2) 0.0292(18) 0.0322(18) -0.0020(14) -0.0042(16) -0.0136(17)
C46 0.0342(18) 0.0334(19) 0.052(2) 0.0022(16) 0.0039(16) 0.0026(14)
C47 0.040(2) 0.083(4) 0.052(3) -0.003(2) 0.0066(19) 0.017(2)
C48 0.051(3) 0.069(3) 0.089(4) -0.028(3) 0.005(3) 0.004(2)
C49 0.056(3) 0.042(2) 0.087(4) 0.018(2) 0.008(3) 0.014(2)
C50 0.050(3) 0.097(4) 0.045(2) -0.005(3) 0.002(2) 0.028(3)
C51 0.055(3) 0.050(2) 0.048(2) 0.0047(19) 0.015(2) 0.018(2)
C52 0.042(2) 0.036(2) 0.093(4) -0.014(2) -0.002(2) 0.0059(17)
C53 0.093(4) 0.037(2) 0.069(3) -0.000(2) 0.004(3) 0.005(2)
C54 0.066(3) 0.071(4) 0.077(4) -0.010(3) -0.013(3) 0.021(3)
C55 0.042(2) 0.054(3) 0.080(3) -0.013(2) 0.016(2) -0.008(2)
C61 0.0321(17) 0.043(2) 0.0362(19) 0.0026(15) 0.0032(14) 0.0061(15)
C62 0.039(2) 0.058(3) 0.0333(19) -0.0040(18) 0.0012(15) -0.0020(18)
C63 0.047(2) 0.054(3) 0.047(2) -0.002(2) 0.0007(19) -0.0069(19)
C64 0.051(2) 0.056(3) 0.045(2) 0.0014(19) 0.0107(19) -0.002(2)
C65 0.0346(19) 0.053(2) 0.039(2) -0.0028(17) 0.0042(15) 0.0019(17)
C66 0.047(2) 0.0339(19) 0.041(2) -0.0057(16) -0.0007(16) 0.0035(16)
C67 0.044(2) 0.036(2) 0.048(2) 0.0023(17) 0.0057(17) 0.0029(16)
C68 0.058(3) 0.036(2) 0.107(5) 0.000(3) 0.014(3) 0.013(2)
C69 0.069(3) 0.039(3) 0.122(6) 0.010(3) 0.012(4) 0.001(2)
C70 0.054(3) 0.031(2) 0.131(6) -0.013(3) -0.006(3) -0.003(2)
C71 0.051(2) 0.050(2) 0.045(2) -0.0001(19) -0.0007(18) -0.0029(19)
C72 0.065(3) 0.051(3) 0.051(3) -0.007(2) -0.014(2) 0.003(2)
C73 0.056(3) 0.058(3) 0.043(2) 0.004(2) -0.0015(19) 0.010(2)
C74 0.060(3) 0.041(2) 0.052(3) 0.0041(19) -0.005(2) -0.0006(19)
C75 0.065(3) 0.045(2) 0.043(2) 0.0013(18) -0.007(2) 0.002(2)
C76 0.080(4) 0.100(5) 0.060(3) 0.010(3) 0.004(3) -0.003(4)
C77 0.077(5) 0.077(5) 0.169(9) 0.023(5) 0.040(5) 0.002(4)
C78 0.069(4) 0.087(5) 0.101(5) 0.005(4) 0.001(4) 0.012(3)
C79 0.086(6) 0.113(7) 0.190(11) -0.059(7) -0.045(6) 0.016(5)
C80 0.085(5) 0.136(7) 0.068(4) -0.004(4) -0.006(3) 0.026(5)
C81 0.109(6) 0.110(6) 0.078(5) 0.001(4) 0.008(4) 0.053(5)
C82 0.151(8) 0.074(4) 0.083(5) 0.002(4) -0.048(5) 0.003(5)
C83 0.081(4) 0.082(4) 0.074(4) 0.030(3) -0.006(3) -0.007(3)
C84 0.087(4) 0.073(4) 0.078(4) 0.025(3) -0.017(3) -0.011(3)
C85 0.092(5) 0.106(6) 0.087(5) -0.009(4) -0.014(4) 0.041(4)
C86 0.069(3) 0.047(3) 0.075(4) -0.002(2) 0.019(3) 0.005(2)
C87 0.117(5) 0.055(3) 0.054(3) 0.005(2) 0.005(3) -0.008(3)
C88 0.195(11) 0.156(9) 0.104(7) -0.062(6) -0.047(7) 0.133(9)
C89 0.093(5) 0.072(4) 0.079(4) -0.009(3) 0.035(4) -0.004(3)
C90 0.099(5) 0.092(5) 0.056(3) 0.003(3) 0.003(3) 0.022(4)
O1 0.0229(9) 0.019(1) 0.0187(9) -0.0005(7) 0.0003(7) 0.0010(7)
O2 0.0258(10) 0.0216(10) 0.0287(11) -0.0001(8) -0.0030(8) -0.0030(8)
O3 0.0242(10) 0.0202(10) 0.0180(9) 0.0020(8) 0.0022(7) -0.0003(8)
O4 0.0223(9) 0.0188(9) 0.0175(9) -0.0000(7) 0.0010(7) -0.0007(7)
O5 0.0240(10) 0.0207(10) 0.0171(9) 0.0006(7) 0.0026(7) -0.0005(8)
O6 0.0368(12) 0.0242(11) 0.0145(9) -0.0006(8) 0.0015(8) -0.0058(9)
O7 0.0240(10) 0.0188(9) 0.0161(9) 0.0004(7) 0.0016(7) -0.0013(7)
O8 0.0224(9) 0.0214(10) 0.0179(9) 0.0011(8) 0.0031(7) -0.0007(8)
O9 0.0231(10) 0.0220(10) 0.0167(9) -0.0013(8) 0.0030(7) -0.0028(8)
O10 0.0249(10) 0.0193(10) 0.0160(9) -0.0011(7) 0.0018(7) -0.0014(8)
O11 0.0258(10) 0.0206(10) 0.0161(9) -0.0002(7) 0.0002(7) -0.0014(8)
O12 0.0210(9) 0.0227(10) 0.0183(9) -0.0007(8) 0.0007(7) -0.0013(8)
O13 0.0321(11) 0.0319(12) 0.0161(9) -0.0051(8) 0.0004(8) 0.0017(9)
O14 0.0304(11) 0.0241(11) 0.0237(10) 0.0046(8) 0.0081(8) 0.0002(9)
O15 0.093(3) 0.0406(17) 0.0486(18) 0.0007(14) -0.0344(18) -0.0033(17)
O16 0.086(2) 0.0541(19) 0.0373(16) 0.0034(14) 0.0306(16) 0.0035(17)
O17 0.0372(16) 0.056(2) 0.091(3) -0.0044(18) 0.0168(17) -0.0108(14)
O18 0.0318(12) 0.0304(12) 0.0256(11) -0.0069(9) 0.0061(9) 0.0022(9)
O19 0.0354(12) 0.0335(12) 0.0207(10) -0.0077(9) 0.0045(9) 0.0039(10)
O20 0.0322(11) 0.0252(11) 0.0198(10) -0.0039(8) 0.0006(8) -0.0028(9)
O21 0.0338(12) 0.0231(11) 0.0259(11) -0.0006(9) 0.0058(9) -0.0005(9)
O22 0.0265(11) 0.0286(12) 0.0341(12) 0.0039(9) -0.0056(9) -0.0040(9)
O23 0.0259(11) 0.0309(12) 0.0322(12) 0.0045(10) -0.0049(9) -0.0028(9)
O24 0.0339(12) 0.0334(12) 0.0187(10) 0.0019(9) -0.0027(9) -0.0003(9)
O25 0.0319(12) 0.0399(13) 0.0197(10) 0.0026(9) -0.0052(9) -0.0007(10)
O26 0.0303(11) 0.0278(11) 0.0311(12) -0.0011(9) 0.0125(9) -0.0013(9)
O27 0.0275(11) 0.0278(11) 0.0278(11) 0.0003(9) 0.0099(9) 0.0007(9)
O28 0.0353(12) 0.0249(11) 0.0287(11) 0.0089(9) 0.0095(9) 0.0043(9)
O29 0.0397(13) 0.0221(11) 0.0271(11) 0.0066(9) 0.0066(9) 0.0020(9)
O30 0.0373(12) 0.0198(11) 0.0324(12) -0.0016(9) -0.0065(9) 0.0005(9)
O31 0.0405(13) 0.0194(10) 0.0305(12) -0.0014(9) -0.0074(10) 0.0002(9)
O32 0.0276(12) 0.0532(16) 0.0243(11) -0.0062(11) 0.0023(9) -0.0064(11)
O33 0.0532(16) 0.0246(12) 0.0365(13) 0.0023(10) 0.0004(11) -0.0063(11)
O34 0.0345(12) 0.0289(11) 0.0175(10) 0.0019(8) 0.0040(8) -0.0039(9)
O35 0.0359(12) 0.0267(11) 0.0277(11) 0.0033(9) 0.0006(9) -0.0025(9)
O36 0.0257(10) 0.0215(10) 0.0158(9) -0.0014(7) 0.0027(7) -0.0004(8)
O37 0.0332(12) 0.0288(12) 0.0364(13) -0.0024(10) -0.0056(10) 0.0059(9)
O38 0.0276(12) 0.0289(12) 0.0498(15) -0.0025(11) 0.0036(10) 0.0018(9)
O39 0.0350(13) 0.0401(14) 0.0337(13) 0.0067(11) 0.0073(10) 0.0114(11)
O40 0.0351(12) 0.0273(12) 0.0327(12) -0.0027(9) 0.0044(10) 0.0005(9)
O41 0.0280(11) 0.0355(13) 0.0292(12) -0.0006(10) 0.0019(9) 0.0020(9)
O42 0.0524(16) 0.0445(16) 0.0329(13) 0.0001(12) -0.0046(12) 0.0142(13)
O43 0.103(4) 0.090(4) 0.144(6) -0.011(4) 0.022(4) -0.005(3)
O44 0.152(6) 0.117(5) 0.086(4) -0.005(3) 0.022(4) -0.032(4)
O45 0.168(7) 0.174(7) 0.092(4) 0.007(4) 0.016(4) 0.095(6)
Cu1 0.0258(2) 0.0172(2) 0.0200(2) 0.00117(16) 0.00103(16) -0.00097(16)
Cu2 0.0238(2) 0.0170(2) 0.0209(2) 0.00037(16) -0.00095(16) -0.00147(15)
Cu3 0.0251(2) 0.0186(2) 0.01435(19) -0.00062(15) 0.00204(15) -0.00340(16)
Cu4 0.0235(2) 0.0176(2) 0.01528(19) -0.00003(15) 0.00221(15) -0.00075(15)
Cu5 0.0243(2) 0.0182(2) 0.01757(19) 0.00232(15) 0.00422(16) -0.00029(16)
Cu6 0.0217(2) 0.0199(2) 0.0193(2) 0.00024(16) -0.00095(16) -0.00164(15)
Cu7 0.0245(2) 0.0227(2) 0.01459(19) -0.00026(15) 0.00247(15) -0.00484(16)
Cu8 0.0231(2) 0.0203(2) 0.0179(2) 0.00152(15) 0.00505(16) 0.00030(16)
Cu9 0.0218(2) 0.0203(2) 0.01507(19) -0.00024(15) 0.00139(15) -0.00110(15)
Cu10 0.0244(2) 0.0186(2) 0.01370(18) -0.00023(15) 0.00271(15) -0.00308(16)
Cu11 0.0207(3) 0.0166(3) 0.0126(2) 0.0000(2) 0.0019(2) -0.0000(2)
Cu12 0.0237(2) 0.0239(2) 0.0187(2) 0.00139(16) -0.00190(16) -0.00097(16)
Cu13 0.0253(2) 0.0223(2) 0.01419(19) -0.00076(15) 0.00022(15) -0.00051(16)
Cu14 0.0218(2) 0.0197(2) 0.01579(19) -0.00072(15) 0.00262(15) -0.00089(15)
Cu15 0.0255(2) 0.0224(2) 0.01508(19) -0.00244(15) 0.00289(16) 0.00062(16)
Cu16 0.0252(2) 0.0220(2) 0.0194(2) -0.00157(16) 0.00568(16) -0.00009(16)
N1 0.0299(13) 0.0257(13) 0.0251(13) -0.0003(10) 0.0014(10) 0.0050(10)
C580 0.069(4) 0.042(4) 0.068(4) 0.008(3) -0.005(4) 0.021(3)
C581 0.089(9) 0.064(8) 0.081(8) -0.000(6) 0.013(7) 0.043(7)
C590 0.045(4) 0.050(4) 0.053(4) 0.011(3) -0.000(3) 0.019(3)
C591 0.102(11) 0.072(9) 0.083(9) 0.002(7) -0.009(8) 0.046(8)
C600 0.041(8) 0.063(8) 0.083(9) -0.024(8) -0.028(7) 0.031(7)
C601 0.037(4) 0.044(4) 0.056(4) 0.007(4) -0.003(3) 0.009(3)
C560 0.038(4) 0.035(4) 0.042(4) 0.011(3) 0.009(3) 0.003(4)
C561 0.048(7) 0.053(6) 0.059(7) -0.009(7) -0.003(6) 0.018(7)
C570 0.042(4) 0.040(4) 0.056(4) -0.003(4) 0.003(3) 0.014(3)
C571 0.065(9) 0.060(8) 0.065(9) -0.012(7) 0.005(7) 0.029(7)

loop_
_atom_type_symbol
_atom_type_scat_dispersion_real
_atom_type_scat_dispersion_imag
_atom_type_scat_Cromer_Mann_a1
_atom_type_scat_Cromer_Mann_b1
_atom_type_scat_Cromer_Mann_a2
_atom_type_scat_Cromer_Mann_b2
_atom_type_scat_Cromer_Mann_a3
_atom_type_scat_Cromer_Mann_b3
_atom_type_scat_Cromer_Mann_a4
_atom_type_scat_Cromer_Mann_b4
_atom_type_scat_Cromer_Mann_c
_atom_type_scat_source
Cu -1.9646 0.5888 13.3380 3.5828 7.1676 0.2470 5.6158 11.3966 1.6735 64.8126 1.1910 'International Tables Vol C 4.2.6.8 and 6.1.1.4'
O 0.0492 0.0322 3.0485 13.2771 2.2868 5.7011 1.5463 0.3239 0.8670 32.9089 0.2508 'International Tables Vol C 4.2.6.8 and 6.1.1.4'
C 0.0181 0.0091 2.3100 20.8439 1.0200 10.2075 1.5886 0.5687 0.8650 51.6512 0.2156 'International Tables Vol C 4.2.6.8 and 6.1.1.4'
H 0.0000 0.0000 0.4930 10.5109 0.3229 26.1257 0.1402 3.1424 0.0408 57.7998 0.0030 'International Tables Vol C 4.2.6.8 and 6.1.1.4'
N 0.0311 0.0180 12.2126 0.0057 3.1322 9.8933 2.0125 28.9975 1.1663 0.5826 -11.5290 'International Tables Vol C 4.2.6.8 and 6.1.1.4'

loop_
_geom_angle_atom_site_label_1
_geom_angle_site_symmetry_1
_geom_angle_atom_site_label_2
_geom_angle_site_symmetry_2
_geom_angle_atom_site_label_3
_geom_angle_site_symmetry_3
_geom_angle
_geom_angle_publ_flag
C2 . C1 . O30 . 117.8(3) yes
C2 . C1 . O31 . 116.5(3) yes
O30 . C1 . O31 . 125.6(3) yes
C1 . C2 . C3 . 106.3(3) yes
C1 . C2 . C4 . 109.9(3) yes
C3 . C2 . C4 . 110.3(3) yes
C1 . C2 . C5 . 110.5(3) yes
C3 . C2 . C5 . 110.5(4) yes
C4 . C2 . C5 . 109.3(4) yes
C2 . C3 . H31 . 109.6 no
C2 . C3 . H32 . 107.7 no
H31 . C3 . H32 . 109.4 no
C2 . C3 . H33 . 109.5 no
H31 . C3 . H33 . 109.7 no
H32 . C3 . H33 . 111.0 no
C2 . C4 . H42 . 107.8 no
C2 . C4 . H43 . 110.6 no
H42 . C4 . H43 . 109.7 no
C2 . C4 . H41 . 111.0 no
H42 . C4 . H41 . 109.1 no
H43 . C4 . H41 . 108.8 no
C2 . C5 . H51 . 108.9 no
C2 . C5 . H53 . 105.9 no
H51 . C5 . H53 . 109.0 no
C2 . C5 . H52 . 111.1 no
H51 . C5 . H52 . 111.5 no
H53 . C5 . H52 . 110.2 no
C7 . C6 . O32 . 120.7(3) yes
C7 . C6 . O33 . 119.8(3) yes
O32 . C6 . O33 . 119.5(3) yes
C7 . C6 . Cu7 . 176.6(2) yes
O32 . C6 . Cu7 . 58.35(18) yes
O33 . C6 . Cu7 . 61.41(18) yes
C6 . C7 . C8 . 110.3(3) yes
C6 . C7 . C9 . 107.1(3) yes
C8 . C7 . C9 . 110.1(3) yes
C6 . C7 . C10 . 109.3(3) yes
C8 . C7 . C10 . 110.6(3) yes
C9 . C7 . C10 . 109.4(3) yes
C7 . C8 . H82 . 108.1 no
C7 . C8 . H81 . 111.0 no
H82 . C8 . H81 . 110.8 no
C7 . C8 . H83 . 109.7 no
H82 . C8 . H83 . 107.9 no
H81 . C8 . H83 . 109.3 no
C7 . C9 . H93 . 107.4 no
C7 . C9 . H91 . 106.1 no
H93 . C9 . H91 . 110.3 no
C7 . C9 . H92 . 108.5 no
H93 . C9 . H92 . 111.4 no
H91 . C9 . H92 . 112.8 no
C7 . C10 . H101 . 109.2 no
C7 . C10 . H102 . 111.4 no
H101 . C10 . H102 . 107.4 no
C7 . C10 . H103 . 111.2 no
H101 . C10 . H103 . 107.8 no
H102 . C10 . H103 . 109.7 no
C12 . C11 . O26 . 116.0(3) yes
C12 . C11 . O27 . 117.7(3) yes
O26 . C11 . O27 . 126.4(3) yes
C11 . C12 . C13 . 107.5(3) yes
C11 . C12 . C14 . 111.1(3) yes
C13 . C12 . C14 . 110.4(4) yes
C11 . C12 . C15 . 109.0(3) yes
C13 . C12 . C15 . 108.3(3) yes
C14 . C12 . C15 . 110.5(3) yes
C12 . C13 . H132 . 106.6 no
C12 . C13 . H133 . 110.7 no
H132 . C13 . H133 . 109.7 no
C12 . C13 . H131 . 109.8 no
H132 . C13 . H131 . 109.5 no
H133 . C13 . H131 . 110.5 no
C12 . C14 . H141 . 109.4 no
C12 . C14 . H142 . 109.2 no
H141 . C14 . H142 . 110.0 no
C12 . C14 . H143 . 109.0 no
H141 . C14 . H143 . 109.6 no
H142 . C14 . H143 . 109.6 no
C12 . C15 . H152 . 110.7 no
C12 . C15 . H153 . 111.0 no
H152 . C15 . H153 . 109.6 no
C12 . C15 . H151 . 109.4 no
H152 . C15 . H151 . 107.8 no
H153 . C15 . H151 . 108.3 no
C17 . C16 . O28 . 117.0(3) yes
C17 . C16 . O29 . 116.8(3) yes
O28 . C16 . O29 . 126.1(3) yes
C16 . C17 . C18 . 105.4(3) yes
C16 . C17 . C19 . 111.0(3) yes
C18 . C17 . C19 . 110.1(4) yes
C16 . C17 . C20 . 110.4(3) yes
C18 . C17 . C20 . 109.5(4) yes
C19 . C17 . C20 . 110.2(4) yes
C17 . C18 . H181 . 108.5 no
C17 . C18 . H183 . 107.0 no
H181 . C18 . H183 . 110.6 no
C17 . C18 . H182 . 109.0 no
H181 . C18 . H182 . 110.6 no
H183 . C18 . H182 . 111.0 no
C17 . C19 . H192 . 108.1 no
C17 . C19 . H191 . 110.0 no
H192 . C19 . H191 . 110.7 no
C17 . C19 . H193 . 109.9 no
H192 . C19 . H193 . 107.2 no
H191 . C19 . H193 . 110.9 no
C17 . C20 . H203 . 105.2 no
C17 . C20 . H201 . 106.8 no
H203 . C20 . H201 . 111.5 no
C17 . C20 . H202 . 106.8 no
H203 . C20 . H202 . 112.6 no
H201 . C20 . H202 . 113.3 no
C22 2_666 C21 . O35 2_666 119.7(3) yes
C22 2_666 C21 . O34 . 118.8(3) yes
O35 2_666 C21 . O34 . 121.5(3) yes
C22 2_666 C21 . Cu10 . 162.0(2) yes
O35 2_666 C21 . Cu10 . 78.30(18) yes
O34 . C21 . Cu10 . 43.40(14) yes
C21 2_666 C22 . C23 . 111.0(3) yes
C21 2_666 C22 . C24 . 106.7(3) yes
C23 . C22 . C24 . 110.5(3) yes
C21 2_666 C22 . C25 . 109.3(3) yes
C23 . C22 . C25 . 109.9(3) yes
C24 . C22 . C25 . 109.3(3) yes
C22 . C23 . H231 . 107.7 no
C22 . C23 . H232 . 108.9 no
H231 . C23 . H232 . 110.0 no
C22 . C23 . H233 . 108.0 no
H231 . C23 . H233 . 110.2 no
H232 . C23 . H233 . 111.9 no
C22 . C24 . H242 . 108.4 no
C22 . C24 . H243 . 110.9 no
H242 . C24 . H243 . 108.9 no
C22 . C24 . H241 . 109.9 no
H242 . C24 . H241 . 109.5 no
H243 . C24 . H241 . 109.2 no
C22 . C25 . H251 . 108.4 no
C22 . C25 . H252 . 106.8 no
H251 . C25 . H252 . 110.3 no
C22 . C25 . H253 . 109.6 no
H251 . C25 . H253 . 110.5 no
H252 . C25 . H253 . 111.2 no
C27 . C26 . O18 . 116.4(3) yes
C27 . C26 . O19 . 116.9(3) yes
O18 . C26 . O19 . 126.6(3) yes
C26 . C27 . C28 . 110.9(3) yes
C26 . C27 . C29 . 104.5(3) yes
C28 . C27 . C29 . 109.7(4) yes
C26 . C27 . C30 . 111.1(3) yes
C28 . C27 . C30 . 110.2(3) yes
C29 . C27 . C30 . 110.3(3) yes
C27 . C28 . H282 . 111.5 no
C27 . C28 . H283 . 109.3 no
H282 . C28 . H283 . 109.8 no
C27 . C28 . H281 . 108.0 no
H282 . C28 . H281 . 108.3 no
H283 . C28 . H281 . 109.8 no
C27 . C29 . H291 . 110.3 no
C27 . C29 . H293 . 108.1 no
H291 . C29 . H293 . 110.6 no
C27 . C29 . H292 . 108.9 no
H291 . C29 . H292 . 109.6 no
H293 . C29 . H292 . 109.3 no
C27 . C30 . H302 . 110.2 no
C27 . C30 . H301 . 108.5 no
H302 . C30 . H301 . 109.6 no
C27 . C30 . H303 . 110.1 no
H302 . C30 . H303 . 109.3 no
H301 . C30 . H303 . 109.1 no
O25 2_666 C31 . O24 2_666 126.5(3) yes
O25 2_666 C31 . C32 . 115.6(3) yes
O24 2_666 C31 . C32 . 117.9(3) yes
C31 . C32 . C33 . 107.1(3) yes
C31 . C32 . C34 . 109.5(3) yes
C33 . C32 . C34 . 110.0(4) yes
C31 . C32 . C35 . 110.9(3) yes
C33 . C32 . C35 . 110.6(4) yes
C34 . C32 . C35 . 108.7(4) yes
C32 . C33 . H333 . 106.9 no
C32 . C33 . H331 . 107.8 no
H333 . C33 . H331 . 108.8 no
C32 . C33 . H332 . 110.2 no
H333 . C33 . H332 . 110.5 no
H331 . C33 . H332 . 112.4 no
C32 . C34 . H341 . 107.8 no
C32 . C34 . H342 . 108.9 no
H341 . C34 . H342 . 109.2 no
C32 . C34 . H343 . 109.0 no
H341 . C34 . H343 . 110.3 no
H342 . C34 . H343 . 111.6 no
C32 . C35 . H352 . 108.6 no
C32 . C35 . H353 . 107.2 no
H352 . C35 . H353 . 110.9 no
C32 . C35 . H351 . 108.3 no
H352 . C35 . H351 . 110.8 no
H353 . C35 . H351 . 110.9 no
C37 . C36 . O22 . 115.9(3) yes
C37 . C36 . O23 . 117.5(3) yes
O22 . C36 . O23 . 126.5(3) yes
C36 . C37 . C38 . 106.1(3) yes
C36 . C37 . C39 . 109.8(3) yes
C38 . C37 . C39 . 109.4(4) yes
C36 . C37 . C40 . 110.5(3) yes
C38 . C37 . C40 . 109.9(4) yes
C39 . C37 . C40 . 110.9(4) yes
C37 . C38 . H381 . 108.6 no
C37 . C38 . H382 . 107.8 no
H381 . C38 . H382 . 110.2 no
C37 . C38 . H383 . 109.4 no
H381 . C38 . H383 . 109.9 no
H382 . C38 . H383 . 110.8 no
C37 . C39 . H392 . 109.1 no
C37 . C39 . H393 . 107.6 no
H392 . C39 . H393 . 110.5 no
C37 . C39 . H391 . 109.4 no
H392 . C39 . H391 . 110.4 no
H393 . C39 . H391 . 109.8 no
C37 . C40 . H401 . 108.5 no
C37 . C40 . H403 . 108.1 no
H401 . C40 . H403 . 110.5 no
C37 . C40 . H402 . 111.1 no
H401 . C40 . H402 . 108.0 no
H403 . C40 . H402 . 110.7 no
Cu3 2_666 C41 . C42 . 161.6(2) yes
Cu3 2_666 C41 . O20 . 43.79(14) yes
C42 . C41 . O20 . 118.3(3) yes
Cu3 2_666 C41 . O21 . 78.11(18) yes
C42 . C41 . O21 . 120.1(3) yes
O20 . C41 . O21 . 121.6(3) yes
C41 . C42 . C43 . 109.7(3) yes
C41 . C42 . C44 . 110.9(3) yes
C43 . C42 . C44 . 109.8(3) yes
C41 . C42 . C45 . 106.7(3) yes
C43 . C42 . C45 . 110.1(3) yes
C44 . C42 . C45 . 109.6(3) yes
C42 . C43 . H432 . 108.3 no
C42 . C43 . H431 . 107.1 no
H432 . C43 . H431 . 110.0 no
C42 . C43 . H433 . 108.8 no
H432 . C43 . H433 . 111.2 no
H431 . C43 . H433 . 111.2 no
C42 . C44 . H443 . 108.8 no
C42 . C44 . H441 . 111.0 no
H443 . C44 . H441 . 109.0 no
C42 . C44 . H442 . 109.4 no
H443 . C44 . H442 . 108.6 no
H441 . C44 . H442 . 110.0 no
C42 . C45 . H451 . 109.4 no
C42 . C45 . H452 . 109.3 no
H451 . C45 . H452 . 110.3 no
C42 . C45 . H453 . 111.0 no
H451 . C45 . H453 . 108.6 no
H452 . C45 . H453 . 108.1 no
C47 . C46 . C50 . 103.7(4) yes
C47 . C46 . O39 . 108.9(3) yes
C50 . C46 . O39 . 110.4(3) yes
C47 . C46 . H461 . 110.9 no
C50 . C46 . H461 . 111.1 no
O39 . C46 . H461 . 111.5 no
C46 . C47 . C48 . 107.8(4) yes
C46 . C47 . H472 . 110.1 no
C48 . C47 . H472 . 109.5 no
C46 . C47 . H471 . 111.0 no
C48 . C47 . H471 . 109.8 no
H472 . C47 . H471 . 108.7 no
C47 . C48 . C49 . 107.6(4) yes
C47 . C48 . H481 . 111.4 no
C49 . C48 . H481 . 111.3 no
C47 . C48 . H482 . 108.1 no
C49 . C48 . H482 . 108.2 no
H481 . C48 . H482 . 110.2 no
C48 . C49 . C50 . 104.0(4) yes
C48 . C49 . H491 . 112.9 no
C50 . C49 . H491 . 110.9 no
C48 . C49 . H492 . 109.8 no
C50 . C49 . H492 . 109.9 no
H491 . C49 . H492 . 109.2 no
C49 . C50 . C46 . 102.0(4) yes
C49 . C50 . H501 . 110.7 no
C46 . C50 . H501 . 111.3 no
C49 . C50 . H502 . 111.3 no
C46 . C50 . H502 . 113.9 no
H501 . C50 . H502 . 107.6 no
C52 . C51 . C55 . 102.1(4) yes
C52 . C51 . O38 . 108.0(4) yes
C55 . C51 . O38 . 109.7(4) yes
C52 . C51 . H511 . 110.9 no
C55 . C51 . H511 . 115.3 no
O38 . C51 . H511 . 110.4 no
C51 . C52 . C53 . 105.3(4) yes
C51 . C52 . H521 . 110.0 no
C53 . C52 . H521 . 112.4 no
C51 . C52 . H522 . 109.7 no
C53 . C52 . H522 . 110.0 no
H521 . C52 . H522 . 109.4 no
C52 . C53 . C54 . 105.7(5) yes
C52 . C53 . H531 . 110.4 no
C54 . C53 . H531 . 110.5 no
C52 . C53 . H532 . 109.1 no
C54 . C53 . H532 . 112.0 no
H531 . C53 . H532 . 109.2 no
C53 . C54 . C55 . 107.7(5) yes
C53 . C54 . H541 . 110.5 no
C55 . C54 . H541 . 109.0 no
C53 . C54 . H542 . 111.3 no
C55 . C54 . H542 . 106.9 no
H541 . C54 . H542 . 111.3 no
C51 . C55 . C54 . 105.4(4) yes
C51 . C55 . H552 . 110.0 no
C54 . C55 . H552 . 109.9 no
C51 . C55 . H551 . 110.8 no
C54 . C55 . H551 . 109.1 no
H552 . C55 . H551 . 111.5 no
C62 . C61 . C65 . 104.9(3) yes
C62 . C61 . O41 . 112.1(3) yes
C65 . C61 . O41 . 111.8(3) yes
C62 . C61 . H611 . 108.8 no
C65 . C61 . H611 . 110.0 no
O41 . C61 . H611 . 109.1 no
C61 . C62 . C63 . 106.8(3) yes
C61 . C62 . H621 . 109.5 no
C63 . C62 . H621 . 110.0 no
C61 . C62 . H622 . 110.6 no
C63 . C62 . H622 . 109.3 no
H621 . C62 . H622 . 110.6 no
C62 . C63 . C64 . 103.3(4) yes
C62 . C63 . H632 . 112.3 no
C64 . C63 . H632 . 109.3 no
C62 . C63 . H631 . 110.0 no
C64 . C63 . H631 . 111.1 no
H632 . C63 . H631 . 110.6 no
C63 . C64 . C65 . 102.7(4) yes
C63 . C64 . H642 . 111.8 no
C65 . C64 . H642 . 113.0 no
C63 . C64 . H641 . 108.3 no
C65 . C64 . H641 . 110.6 no
H642 . C64 . H641 . 110.1 no
C61 . C65 . C64 . 104.5(3) yes
C61 . C65 . H651 . 111.1 no
C64 . C65 . H651 . 110.0 no
C61 . C65 . H652 . 111.0 no
C64 . C65 . H652 . 110.1 no
H651 . C65 . H652 . 110.0 no
C67 . C66 . C70 . 105.4(4) yes
C67 . C66 . O40 . 109.0(3) yes
C70 . C66 . O40 . 113.9(4) yes
C67 . C66 . H661 . 111.5 no
C70 . C66 . H661 . 107.2 no
O40 . C66 . H661 . 109.7 no
C66 . C67 . C68 . 104.0(4) yes
C66 . C67 . H671 . 110.1 no
C68 . C67 . H671 . 107.5 no
C66 . C67 . H672 . 113.3 no
C68 . C67 . H672 . 111.0 no
H671 . C67 . H672 . 110.7 no
C67 . C68 . C69 . 104.4(4) yes
C67 . C68 . H681 . 111.0 no
C69 . C68 . H681 . 111.7 no
C67 . C68 . H682 . 109.7 no
C69 . C68 . H682 . 110.3 no
H681 . C68 . H682 . 109.7 no
C68 . C69 . C70 . 106.6(5) yes
C68 . C69 . H692 . 109.2 no
C70 . C69 . H692 . 108.8 no
C68 . C69 . H691 . 112.9 no
C70 . C69 . H691 . 109.8 no
H692 . C69 . H691 . 109.4 no
C66 . C70 . C69 . 108.1(4) yes
C66 . C70 . H702 . 107.4 no
C69 . C70 . H702 . 109.2 no
C66 . C70 . H701 . 110.0 no
C69 . C70 . H701 . 111.6 no
H702 . C70 . H701 . 110.6 no
C72 . C71 . C75 . 103.3(4) yes
C72 . C71 . O42 . 108.4(4) yes
C75 . C71 . O42 . 107.0(4) yes
C72 . C71 . H711 . 109.5 no
C75 . C71 . H711 . 111.0 no
O42 . C71 . H711 . 116.7 no
C71 . C72 . C73 . 103.3(4) yes
C71 . C72 . H722 . 108.9 no
C73 . C72 . H722 . 109.5 no
C71 . C72 . H721 . 111.7 no
C73 . C72 . H721 . 112.6 no
H722 . C72 . H721 . 110.6 no
C72 . C73 . C74 . 104.0(4) yes
C72 . C73 . H732 . 113.1 no
C74 . C73 . H732 . 109.3 no
C72 . C73 . H731 . 109.9 no
C74 . C73 . H731 . 109.5 no
H732 . C73 . H731 . 110.8 no
C73 . C74 . C75 . 108.2(4) yes
C73 . C74 . H741 . 108.4 no
C75 . C74 . H741 . 111.7 no
C73 . C74 . H742 . 108.6 no
C75 . C74 . H742 . 109.4 no
H741 . C74 . H742 . 110.5 no
C71 . C75 . C74 . 103.2(4) yes
C71 . C75 . H751 . 110.2 no
C74 . C75 . H751 . 110.8 no
C71 . C75 . H752 . 110.3 no
C74 . C75 . H752 . 112.0 no
H751 . C75 . H752 . 110.1 no
C77 . C76 . C80 . 107.4(7) yes
C77 . C76 . O44 . 110.6(7) yes
C80 . C76 . O44 . 110.2(7) yes
C77 . C76 . H761 . 109.8 no
C80 . C76 . H761 . 109.8 no
O44 . C76 . H761 . 109.0 no
C76 . C77 . C78 . 102.2(7) yes
C76 . C77 . H771 . 111.4 no
C78 . C77 . H771 . 111.3 no
C76 . C77 . H772 . 109.4 no
C78 . C77 . H772 . 112.0 no
H771 . C77 . H772 . 110.3 no
C77 . C78 . C79 . 107.8(7) yes
C77 . C78 . H782 . 108.4 no
C79 . C78 . H782 . 108.2 no
C77 . C78 . H781 . 112.1 no
C79 . C78 . H781 . 107.6 no
H782 . C78 . H781 . 112.6 no
C78 . C79 . C80 . 107.3(7) yes
C78 . C79 . H792 . 106.1 no
C80 . C79 . H792 . 107.8 no
C78 . C79 . H791 . 111.0 no
C80 . C79 . H791 . 111.4 no
H792 . C79 . H791 . 112.9 no
C79 . C80 . C76 . 100.0(7) yes
C79 . C80 . H801 . 106.5 no
C76 . C80 . H801 . 113.8 no
C79 . C80 . H802 . 113.5 no
C76 . C80 . H802 . 109.6 no
H801 . C80 . H802 . 112.8 no
C82 . C81 . C85 . 103.8(7) yes
C82 . C81 . O45 . 113.1(9) yes
C85 . C81 . O45 . 111.1(7) yes
C82 . C81 . H811 . 110.2 no
C85 . C81 . H811 . 108.3 no
O45 . C81 . H811 . 110.0 no
C81 . C82 . C83 . 100.4(6) yes
C81 . C82 . H822 . 108.4 no
C83 . C82 . H822 . 111.9 no
C81 . C82 . H821 . 112.1 no
C83 . C82 . H821 . 114.4 no
H822 . C82 . H821 . 109.3 no
C82 . C83 . C84 . 102.0(6) yes
C82 . C83 . H831 . 110.2 no
C84 . C83 . H831 . 109.8 no
C82 . C83 . H832 . 110.8 no
C84 . C83 . H832 . 111.5 no
H831 . C83 . H832 . 112.2 no
C83 . C84 . C85 . 108.9(6) yes
C83 . C84 . H841 . 108.7 no
C85 . C84 . H841 . 108.0 no
C83 . C84 . H842 . 109.3 no
C85 . C84 . H842 . 112.0 no
H841 . C84 . H842 . 110.0 no
C84 . C85 . C81 . 106.8(7) yes
C84 . C85 . H851 . 110.5 no
C81 . C85 . H851 . 108.0 no
C84 . C85 . H852 . 110.7 no
C81 . C85 . H852 . 108.6 no
H851 . C85 . H852 . 111.9 no
C87 . C86 . C90 . 104.8(5) yes
C87 . C86 . O43 . 107.5(5) yes
C90 . C86 . O43 . 106.1(6) yes
C87 . C86 . H861 . 111.8 no
C90 . C86 . H861 . 113.8 no
O43 . C86 . H861 . 112.3 no
C86 . C87 . C88 . 104.3(5) yes
C86 . C87 . H871 . 108.0 no
C88 . C87 . H871 . 111.6 no
C86 . C87 . H872 . 110.3 no
C88 . C87 . H872 . 109.7 no
H871 . C87 . H872 . 112.6 no
C87 . C88 . C89 . 108.3(6) yes
C87 . C88 . H881 . 107.7 no
C89 . C88 . H881 . 108.8 no
C87 . C88 . H882 . 110.7 no
C89 . C88 . H882 . 110.3 no
H881 . C88 . H882 . 111.1 no
C88 . C89 . C90 . 105.1(6) yes
C88 . C89 . H891 . 109.2 no
C90 . C89 . H891 . 104.9 no
C88 . C89 . H892 . 111.9 no
C90 . C89 . H892 . 113.7 no
H891 . C89 . H892 . 111.5 no
C86 . C90 . C89 . 107.8(6) yes
C86 . C90 . H901 . 109.4 no
C89 . C90 . H901 . 109.0 no
C86 . C90 . H902 . 108.3 no
C89 . C90 . H902 . 110.3 no
H901 . C90 . H902 . 111.9 no
Cu4 2_666 O1 . Cu1 . 98.07(9) yes
Cu4 2_666 O1 . Cu2 . 119.17(10) yes
Cu1 . O1 . Cu2 . 104.11(9) yes
Cu4 2_666 O1 . H11 . 111.4 no
Cu1 . O1 . H11 . 111.4 no
Cu2 . O1 . H11 . 111.4 no
Cu2 2_666 O2 . Cu6 . 98.68(10) yes
Cu2 2_666 O2 . H21 . 130.6 no
Cu6 . O2 . H21 . 130.7 no
Cu4 2_666 O3 . Cu1 . 98.23(9) yes
Cu4 2_666 O3 . Cu5 . 120.60(10) yes
Cu1 . O3 . Cu5 . 107.43(10) yes
Cu4 2_666 O3 . H34 . 109.9 no
Cu1 . O3 . H34 . 109.9 no
Cu5 . O3 . H34 . 109.9 no
Cu2 2_666 O4 . Cu3 . 102.72(9) yes
Cu2 2_666 O4 . Cu6 . 96.87(9) yes
Cu3 . O4 . Cu6 . 112.05(10) yes
Cu2 2_666 O4 . Cu7 . 110.75(10) yes
Cu3 . O4 . Cu7 . 122.64(11) yes
Cu6 . O4 . Cu7 . 108.59(10) yes
Cu5 2_666 O5 . Cu10 2_666 106.60(10) yes
Cu5 2_666 O5 . Cu7 . 107.03(10) yes
Cu10 2_666 O5 . Cu7 . 122.41(11) yes
Cu5 2_666 O5 . Cu8 . 97.09(9) yes
Cu10 2_666 O5 . Cu8 . 113.44(10) yes
Cu7 . O5 . Cu8 . 107.10(10) yes
Cu7 . O6 . Cu9 . 117.42(11) yes
Cu7 . O6 . Cu11 . 95.95(10) yes
Cu9 . O6 . Cu11 . 86.71(8) yes
Cu7 . O6 . Cu14 . 115.11(11) yes
Cu9 . O6 . Cu14 . 127.45(12) yes
Cu11 . O6 . Cu14 . 86.80(9) yes
Cu14 2_666 O7 . Cu3 . 117.91(10) yes
Cu14 2_666 O7 . Cu4 . 117.76(11) yes
Cu3 . O7 . Cu4 . 114.98(10) yes
Cu8 . O8 . Cu14 . 115.54(10) yes
Cu8 . O8 . Cu16 . 105.64(9) yes
Cu14 . O8 . Cu16 . 98.88(9) yes
Cu8 . O8 . H84 . 112.0 no
Cu14 . O8 . H84 . 112.0 no
Cu16 . O8 . H84 . 111.9 no
Cu4 2_666 O9 . Cu9 . 118.32(10) yes
Cu4 2_666 O9 . Cu10 . 117.24(10) yes
Cu9 . O9 . Cu10 . 116.13(10) yes
Cu4 2_666 O9 . Cu11 . 91.03(8) yes
Cu9 . O9 . Cu11 . 97.02(9) yes
Cu10 . O9 . Cu11 . 110.96(10) yes
Cu13 2_666 O10 . Cu10 2_666 107.09(10) yes
Cu13 2_666 O10 . Cu3 2_666 113.11(10) yes
Cu10 2_666 O10 . Cu3 2_666 117.66(10) yes
Cu13 2_666 O10 . Cu15 . 98.18(9) yes
Cu10 2_666 O10 . Cu15 . 110.86(10) yes
Cu3 2_666 O10 . Cu15 . 108.23(10) yes
Cu12 2_666 O11 . Cu9 . 97.29(9) yes
Cu12 2_666 O11 . Cu13 . 104.86(9) yes
Cu9 . O11 . Cu13 . 119.51(10) yes
Cu12 2_666 O11 . H111 . 111.3 no
Cu9 . O11 . H111 . 111.3 no
Cu13 . O11 . H111 . 111.3 no
Cu6 2_666 O12 . Cu9 2_666 115.78(10) yes
Cu6 2_666 O12 . Cu12 . 105.61(10) yes
Cu9 2_666 O12 . Cu12 . 99.76(9) yes
Cu6 2_666 O12 . H121 . 111.6 no
Cu9 2_666 O12 . H121 . 111.6 no
Cu12 . O12 . H121 . 111.6 no
Cu13 2_666 O13 . Cu15 . 99.63(10) yes
Cu13 2_666 O13 . H134 . 130.2 no
Cu15 . O13 . H134 . 130.2 no
Cu5 2_666 O14 . Cu8 . 99.29(10) yes
Cu5 2_666 O14 . H144 . 130.3 no
Cu8 . O14 . H144 . 130.4 no
Cu14 . O15 . N1 . 107.6(2) yes
Cu9 . O16 . N1 . 99.8(2) yes
C26 . O18 . Cu16 . 129.0(2) yes
C26 . O19 . Cu15 . 132.1(2) yes
C41 . O20 . Cu3 2_666 111.0(2) yes
C41 . O20 . Cu2 . 110.88(18) yes
Cu3 2_666 O20 . Cu2 . 73.99(6) yes
Cu6 2_666 O21 . Cu13 2_666 126.14(10) yes
Cu6 2_666 O21 . C41 . 108.51(19) yes
Cu13 2_666 O21 . C41 . 104.04(18) yes
Cu6 2_666 O21 . Cu3 2_666 74.19(6) yes
Cu13 2_666 O21 . Cu3 2_666 73.60(6) yes
C41 . O21 . Cu3 2_666 76.00(18) yes
Cu6 2_666 O21 . Cu12 . 73.40(6) yes
Cu13 2_666 O21 . Cu12 . 72.96(6) yes
C41 . O21 . Cu12 . 177.0(2) yes
Cu3 2_666 O21 . Cu12 . 102.53(7) yes
C36 . O22 . Cu6 2_666 131.1(2) yes
C36 . O23 . Cu12 . 128.2(2) yes
C31 2_666 O24 . Cu13 . 128.1(2) yes
C31 2_666 O25 . Cu12 2_666 131.7(2) yes
C11 . O26 . Cu16 . 130.8(2) yes
C11 . O27 . Cu8 . 129.0(2) yes
C16 . O28 . Cu5 2_666 133.4(2) yes
C16 . O29 . Cu1 2_666 129.0(2) yes
C1 . O30 . Cu2 2_666 130.1(2) yes
C1 . O31 . Cu1 2_666 130.3(2) yes
Cu5 2_666 O32 . Cu2 2_666 129.96(10) yes
Cu5 2_666 O32 . C6 . 116.0(2) yes
Cu2 2_666 O32 . C6 . 112.7(2) yes
Cu5 2_666 O32 . Cu7 . 83.27(9) yes
Cu2 2_666 O32 . Cu7 . 83.12(8) yes
C6 . O32 . Cu7 . 93.3(2) yes
C6 . O33 . Cu7 . 90.8(2) yes
C21 . O34 . Cu10 . 111.5(2) yes
C21 2_666 O35 . Cu10 2_666 75.72(18) yes
C21 2_666 O35 . Cu8 . 103.28(19) yes
Cu10 2_666 O35 . Cu8 . 73.88(6) yes
C21 2_666 O35 . Cu15 . 109.2(2) yes
Cu10 2_666 O35 . Cu15 . 73.86(6) yes
Cu8 . O35 . Cu15 . 125.98(10) yes
C21 2_666 O35 . Cu16 . 175.2(2) yes
Cu10 2_666 O35 . Cu16 . 102.80(8) yes
Cu8 . O35 . Cu16 . 71.91(6) yes
Cu15 . O35 . Cu16 . 74.53(6) yes
Cu14 . O36 . Cu15 . 120.68(10) yes
Cu14 . O36 . Cu16 . 98.16(9) yes
Cu15 . O36 . Cu16 . 106.17(9) yes
Cu14 . O36 . H361 . 114.0 no
Cu15 . O36 . H361 . 91.5 no
Cu16 . O36 . H361 . 128.2 no
Cu12 . O37 . C561 . 124.0(2) yes
Cu12 . O37 . H371 . 118.0 no
C561 . O37 . H371 . 117.9 no
Cu12 . O37 . C560 . 124.0(2) yes
Cu12 . O37 . H372 . 118.0 no
C560 . O37 . H372 . 118.0 no
Cu1 2_666 O38 . C51 . 129.6(3) yes
Cu1 2_666 O38 . H384 . 115.4 no
C51 . O38 . H384 . 115.0 no
C46 . O39 . Cu16 . 125.1(2) yes
C46 . O39 . H394 . 117.5 no
Cu16 . O39 . H394 . 117.4 no
C66 . O40 . H404 . 121.3 no
C61 . O41 . H411 . 126.9 no
C71 . O42 . H421 . 117.5 no
C86 . O43 . H434 . 126.7 no
C76 . O44 . H444 . 125.6 no
C81 . O45 . H454 . 125.3 no
O38 2_666 Cu1 . Cu4 2_666 82.95(7) yes
O38 2_666 Cu1 . O3 . 87.86(9) yes
Cu4 2_666 Cu1 . O3 . 41.19(6) yes
O38 2_666 Cu1 . O1 . 93.18(9) yes
Cu4 2_666 Cu1 . O1 . 41.36(6) yes
O3 . Cu1 . O1 . 81.34(8) yes
O38 2_666 Cu1 . O31 2_666 100.42(10) yes
Cu4 2_666 Cu1 . O31 2_666 135.95(7) yes
O3 . Cu1 . O31 2_666 171.05(10) yes
O1 . Cu1 . O31 2_666 94.70(9) yes
O38 2_666 Cu1 . O29 2_666 94.14(10) yes
Cu4 2_666 Cu1 . O29 2_666 137.03(7) yes
O3 . Cu1 . O29 2_666 95.99(9) yes
O1 . Cu1 . O29 2_666 172.11(10) yes
O31 2_666 Cu1 . O29 2_666 86.86(10) yes
O38 2_666 Cu1 . Cu2 . 129.00(7) yes
Cu4 2_666 Cu1 . Cu2 . 68.421(14) yes
O3 . Cu1 . Cu2 . 95.86(6) yes
O1 . Cu1 . Cu2 . 38.21(6) yes
O31 2_666 Cu1 . Cu2 . 76.32(7) yes
O38 2_666 Cu1 . Cu5 . 119.85(7) yes
Cu4 2_666 Cu1 . Cu5 . 67.945(14) yes
O3 . Cu1 . Cu5 . 36.53(6) yes
O1 . Cu1 . Cu5 . 96.78(6) yes
O31 2_666 Cu1 . Cu5 . 137.20(8) yes
O29 2_666 Cu1 . Cu2 . 135.53(8) yes
O29 2_666 Cu1 . Cu5 . 77.00(7) yes
Cu2 . Cu1 . Cu5 . 87.945(16) yes
Cu7 2_666 Cu2 . Cu1 . 86.550(15) yes
Cu7 2_666 Cu2 . O32 2_666 45.75(7) yes
Cu1 . Cu2 . O32 2_666 65.34(6) yes
Cu7 2_666 Cu2 . Cu3 2_666 65.514(14) yes
Cu1 . Cu2 . Cu3 2_666 111.162(17) yes
O32 2_666 Cu2 . Cu3 2_666 111.01(7) yes
Cu7 2_666 Cu2 . Cu4 2_666 52.103(12) yes
Cu1 . Cu2 . Cu4 2_666 54.049(12) yes
O32 2_666 Cu2 . Cu4 2_666 73.06(6) yes
Cu3 2_666 Cu2 . Cu4 2_666 59.551(13) yes
Cu7 2_666 Cu2 . Cu6 2_666 61.867(14) yes
Cu1 . Cu2 . Cu6 2_666 147.224(19) yes
O32 2_666 Cu2 . Cu6 2_666 85.03(7) yes
Cu3 2_666 Cu2 . Cu6 2_666 65.346(15) yes
Cu4 2_666 Cu2 . Cu6 2_666 105.609(16) yes
Cu7 2_666 Cu2 . O1 . 81.69(6) yes
Cu1 . Cu2 . O1 . 37.68(6) yes
O32 2_666 Cu2 . O1 . 88.42(8) yes
Cu3 2_666 Cu2 . O1 . 75.29(6) yes
Cu4 2_666 Cu2 . O1 . 30.48(6) yes
Cu7 2_666 Cu2 . O20 . 105.15(5) yes
Cu1 . Cu2 . O20 . 128.05(5) yes
O32 2_666 Cu2 . O20 . 150.32(8) yes
Cu3 2_666 Cu2 . O20 . 41.75(5) yes
Cu4 2_666 Cu2 . O20 . 93.79(5) yes
Cu7 2_666 Cu2 . O4 2_666 34.28(6) yes
Cu1 . Cu2 . O4 2_666 114.30(6) yes
O32 2_666 Cu2 . O4 2_666 78.09(9) yes
Cu3 2_666 Cu2 . O4 2_666 38.14(6) yes
Cu4 2_666 Cu2 . O4 2_666 64.22(6) yes
Cu7 2_666 Cu2 . O30 2_666 156.56(8) yes
Cu1 . Cu2 . O30 2_666 76.84(7) yes
O32 2_666 Cu2 . O30 2_666 111.31(10) yes
Cu3 2_666 Cu2 . O30 2_666 136.03(8) yes
Cu4 2_666 Cu2 . O30 2_666 124.40(7) yes
Cu7 2_666 Cu2 . O2 2_666 91.24(7) yes
Cu1 . Cu2 . O2 2_666 141.32(7) yes
O32 2_666 Cu2 . O2 2_666 85.86(9) yes
Cu3 2_666 Cu2 . O2 2_666 102.81(7) yes
Cu4 2_666 Cu2 . O2 2_666 142.78(7) yes
Cu6 2_666 Cu2 . O1 . 134.34(6) yes
Cu6 2_666 Cu2 . O20 . 72.82(5) yes
O1 . Cu2 . O20 . 93.10(8) yes
Cu6 2_666 Cu2 . O4 2_666 41.67(6) yes
O1 . Cu2 . O4 2_666 92.78(9) yes
O20 . Cu2 . O4 2_666 72.23(7) yes
Cu6 2_666 Cu2 . O30 2_666 129.83(7) yes
O1 . Cu2 . O30 2_666 94.52(9) yes
O20 . Cu2 . O30 2_666 98.12(9) yes
O4 2_666 Cu2 . O30 2_666 168.23(10) yes
Cu6 2_666 Cu2 . O2 2_666 40.82(7) yes
O1 . Cu2 . O2 2_666 172.86(9) yes
O20 . Cu2 . O2 2_666 89.76(8) yes
O4 2_666 Cu2 . O2 2_666 81.86(9) yes
O30 2_666 Cu2 . O2 2_666 91.55(10) yes
Cu15 2_666 Cu3 . Cu2 2_666 126.907(18) yes
Cu15 2_666 Cu3 . O20 2_666 68.37(6) yes
Cu2 2_666 Cu3 . O20 2_666 64.26(6) yes
Cu15 2_666 Cu3 . C41 2_666 73.84(6) yes
Cu2 2_666 Cu3 . C41 2_666 73.55(6) yes
O20 2_666 Cu3 . C41 2_666 25.16(9) yes
Cu15 2_666 Cu3 . O21 2_666 85.02(5) yes
Cu2 2_666 Cu3 . O21 2_666 83.42(5) yes
O20 2_666 Cu3 . O21 2_666 50.97(8) yes
C41 2_666 Cu3 . O21 2_666 25.90(8) yes
Cu15 2_666 Cu3 . O7 . 96.83(6) yes
Cu2 2_666 Cu3 . O7 . 99.55(6) yes
O20 2_666 Cu3 . O7 . 134.61(9) yes
C41 2_666 Cu3 . O7 . 159.63(9) yes
O21 2_666 Cu3 . O7 . 174.41(8) yes
Cu15 2_666 Cu3 . O4 . 161.20(6) yes
Cu2 2_666 Cu3 . O4 . 39.14(6) yes
O20 2_666 Cu3 . O4 . 93.02(9) yes
C41 2_666 Cu3 . O4 . 88.19(9) yes
O21 2_666 Cu3 . O4 . 80.88(8) yes
Cu15 2_666 Cu3 . O10 2_666 36.44(6) yes
Cu2 2_666 Cu3 . O10 2_666 158.19(6) yes
O20 2_666 Cu3 . O10 2_666 93.99(9) yes
C41 2_666 Cu3 . O10 2_666 85.94(9) yes
O21 2_666 Cu3 . O10 2_666 81.10(8) yes
Cu15 2_666 Cu3 . Cu4 . 120.188(17) yes
Cu2 2_666 Cu3 . Cu4 . 67.334(14) yes
O20 2_666 Cu3 . Cu4 . 118.41(7) yes
C41 2_666 Cu3 . Cu4 . 138.49(7) yes
O21 2_666 Cu3 . Cu4 . 149.07(5) yes
Cu15 2_666 Cu3 . Cu7 . 169.776(18) yes
Cu2 2_666 Cu3 . Cu7 . 59.658(13) yes
O20 2_666 Cu3 . Cu7 . 120.84(6) yes
C41 2_666 Cu3 . Cu7 . 116.38(6) yes
O21 2_666 Cu3 . Cu7 . 104.21(5) yes
Cu15 2_666 Cu3 . Cu9 . 115.629(18) yes
Cu2 2_666 Cu3 . Cu9 . 113.614(18) yes
O20 2_666 Cu3 . Cu9 . 132.69(7) yes
C41 2_666 Cu3 . Cu9 . 107.69(7) yes
O21 2_666 Cu3 . Cu9 . 81.79(5) yes
Cu15 2_666 Cu3 . Cu10 . 59.716(13) yes
Cu2 2_666 Cu3 . Cu10 . 170.315(19) yes
O20 2_666 Cu3 . Cu10 . 124.77(6) yes
C41 2_666 Cu3 . Cu10 . 116.10(6) yes
O21 2_666 Cu3 . Cu10 . 104.99(5) yes
Cu15 2_666 Cu3 . Cu11 . 111.760(15) yes
Cu2 2_666 Cu3 . Cu11 . 110.457(15) yes
O20 2_666 Cu3 . Cu11 . 169.32(7) yes
C41 2_666 Cu3 . Cu11 . 165.20(7) yes
O21 2_666 Cu3 . Cu11 . 139.31(5) yes
Cu15 2_666 Cu3 . Cu13 . 55.469(13) yes
Cu2 2_666 Cu3 . Cu13 . 131.624(18) yes
O20 2_666 Cu3 . Cu13 . 78.98(6) yes
C41 2_666 Cu3 . Cu13 . 60.80(7) yes
O21 2_666 Cu3 . Cu13 . 48.42(5) yes
O7 . Cu3 . O4 . 98.39(9) yes
O7 . Cu3 . O10 2_666 97.23(9) yes
O4 . Cu3 . O10 2_666 150.03(9) yes
O7 . Cu3 . Cu4 . 32.67(6) yes
O4 . Cu3 . Cu4 . 70.21(6) yes
O10 2_666 Cu3 . Cu4 . 129.77(7) yes
O7 . Cu3 . Cu7 . 73.57(6) yes
O4 . Cu3 . Cu7 . 28.75(6) yes
O10 2_666 Cu3 . Cu7 . 139.56(6) yes
Cu4 . Cu3 . Cu7 . 52.774(12) yes
O7 . Cu3 . Cu9 . 92.66(6) yes
O4 . Cu3 . Cu9 . 74.63(6) yes
O10 2_666 Cu3 . Cu9 . 79.24(6) yes
Cu4 . Cu3 . Cu9 . 100.320(16) yes
Cu7 . Cu3 . Cu9 . 62.409(14) yes
O7 . Cu3 . Cu10 . 71.67(6) yes
O4 . Cu3 . Cu10 . 136.31(6) yes
O10 2_666 Cu3 . Cu10 . 31.24(6) yes
Cu4 . Cu3 . Cu10 . 103.484(16) yes
Cu7 . Cu3 . Cu10 . 112.742(16) yes
O7 . Cu3 . Cu11 . 35.17(6) yes
O4 . Cu3 . Cu11 . 87.01(6) yes
O10 2_666 Cu3 . Cu11 . 91.26(6) yes
Cu4 . Cu3 . Cu11 . 51.694(10) yes
Cu7 . Cu3 . Cu11 . 58.309(10) yes
O7 . Cu3 . Cu13 . 128.82(6) yes
O4 . Cu3 . Cu13 . 120.26(6) yes
O10 2_666 Cu3 . Cu13 . 33.94(6) yes
Cu4 . Cu3 . Cu13 . 160.536(18) yes
Cu7 . Cu3 . Cu13 . 128.010(17) yes
Cu9 . Cu3 . Cu10 . 63.833(14) yes
Cu9 . Cu3 . Cu11 . 57.524(11) yes
Cu10 . Cu3 . Cu11 . 60.020(10) yes
Cu9 . Cu3 . Cu13 . 69.582(15) yes
Cu10 . Cu3 . Cu13 . 57.302(13) yes
Cu11 . Cu3 . Cu13 . 110.191(15) yes
Cu3 . Cu4 . Cu10 2_666 117.250(17) yes
Cu3 . Cu4 . Cu14 2_666 60.508(13) yes
Cu10 2_666 Cu4 . Cu14 2_666 111.630(16) yes
Cu3 . Cu4 . Cu9 2_666 112.401(16) yes
Cu10 2_666 Cu4 . Cu9 2_666 59.259(12) yes
Cu14 2_666 Cu4 . Cu9 2_666 61.782(12) yes
Cu3 . Cu4 . Cu1 2_666 108.332(17) yes
Cu10 2_666 Cu4 . Cu1 2_666 110.607(16) yes
Cu14 2_666 Cu4 . Cu1 2_666 136.213(17) yes
Cu9 2_666 Cu4 . Cu1 2_666 137.660(18) yes
Cu3 . Cu4 . Cu2 2_666 53.116(12) yes
Cu10 2_666 Cu4 . Cu2 2_666 120.329(16) yes
Cu14 2_666 Cu4 . Cu2 2_666 108.069(15) yes
Cu9 2_666 Cu4 . Cu2 2_666 164.810(17) yes
Cu1 2_666 Cu4 . Cu2 2_666 57.529(13) yes
Cu3 . Cu4 . Cu5 2_666 118.711(16) yes
Cu10 2_666 Cu4 . Cu5 2_666 54.317(12) yes
Cu14 2_666 Cu4 . Cu5 2_666 165.043(17) yes
Cu9 2_666 Cu4 . Cu5 2_666 108.460(15) yes
Cu1 2_666 Cu4 . Cu5 2_666 58.730(13) yes
Cu3 . Cu4 . O1 2_666 69.57(6) yes
Cu10 2_666 Cu4 . O1 2_666 141.35(6) yes
Cu14 2_666 Cu4 . O1 2_666 104.46(6) yes
Cu9 2_666 Cu4 . O1 2_666 157.57(6) yes
Cu1 2_666 Cu4 . O1 2_666 40.57(6) yes
Cu3 . Cu4 . O3 2_666 137.82(6) yes
Cu10 2_666 Cu4 . O3 2_666 71.23(6) yes
Cu14 2_666 Cu4 . O3 2_666 159.35(6) yes
Cu9 2_666 Cu4 . O3 2_666 106.93(6) yes
Cu1 2_666 Cu4 . O3 2_666 40.57(6) yes
Cu3 . Cu4 . O9 2_666 109.22(6) yes
Cu10 2_666 Cu4 . O9 2_666 31.20(6) yes
Cu14 2_666 Cu4 . O9 2_666 81.42(6) yes
Cu9 2_666 Cu4 . O9 2_666 30.85(6) yes
Cu1 2_666 Cu4 . O9 2_666 137.12(6) yes
Cu3 . Cu4 . O7 . 32.35(6) yes
Cu10 2_666 Cu4 . O7 . 108.30(6) yes
Cu14 2_666 Cu4 . O7 . 31.24(6) yes
Cu9 2_666 Cu4 . O7 . 81.08(6) yes
Cu1 2_666 Cu4 . O7 . 135.85(6) yes
Cu3 . Cu4 . Cu7 . 65.485(14) yes
Cu10 2_666 Cu4 . Cu7 . 64.910(14) yes
Cu14 2_666 Cu4 . Cu7 . 114.432(17) yes
Cu9 2_666 Cu4 . Cu7 . 113.335(17) yes
Cu1 2_666 Cu4 . Cu7 . 93.494(17) yes
Cu2 2_666 Cu4 . Cu5 2_666 78.865(13) yes
Cu2 2_666 Cu4 . O1 2_666 30.35(6) yes
Cu5 2_666 Cu4 . O1 2_666 88.20(6) yes
Cu2 2_666 Cu4 . O3 2_666 86.08(6) yes
Cu5 2_666 Cu4 . O3 2_666 29.69(6) yes
O1 2_666 Cu4 . O3 2_666 79.96(8) yes
Cu2 2_666 Cu4 . O9 2_666 142.30(6) yes
Cu5 2_666 Cu4 . O9 2_666 85.19(6) yes
O1 2_666 Cu4 . O9 2_666 171.57(9) yes
O3 2_666 Cu4 . O9 2_666 96.67(9) yes
Cu2 2_666 Cu4 . O7 . 85.09(6) yes
Cu5 2_666 Cu4 . O7 . 141.51(6) yes
O1 2_666 Cu4 . O7 . 95.31(8) yes
O3 2_666 Cu4 . O7 . 169.28(9) yes
O9 2_666 Cu4 . O7 . 86.66(9) yes
Cu2 2_666 Cu4 . Cu7 . 58.770(13) yes
Cu5 2_666 Cu4 . Cu7 . 57.142(13) yes
O1 2_666 Cu4 . Cu7 . 88.16(6) yes
O3 2_666 Cu4 . Cu7 . 85.62(6) yes
O9 2_666 Cu4 . Cu7 . 83.87(6) yes
O7 . Cu4 . Cu7 . 84.61(6) yes
O32 2_666 Cu5 . Cu1 . 65.00(6) yes
O32 2_666 Cu5 . Cu7 2_666 47.03(7) yes
Cu1 . Cu5 . Cu7 2_666 86.438(15) yes
O32 2_666 Cu5 . Cu4 2_666 73.68(6) yes
Cu1 . Cu5 . Cu4 2_666 53.325(12) yes
Cu7 2_666 Cu5 . Cu4 2_666 52.328(12) yes
O32 2_666 Cu5 . Cu8 2_666 86.48(7) yes
Cu1 . Cu5 . Cu8 2_666 147.509(19) yes
Cu7 2_666 Cu5 . Cu8 2_666 61.924(14) yes
Cu4 2_666 Cu5 . Cu8 2_666 105.563(16) yes
O32 2_666 Cu5 . O3 . 87.04(8) yes
Cu1 . Cu5 . O3 . 36.04(6) yes
Cu7 2_666 Cu5 . O3 . 80.89(6) yes
Cu4 2_666 Cu5 . O3 . 29.72(6) yes
Cu8 2_666 Cu5 . O3 . 133.91(6) yes
O32 2_666 Cu5 . O5 2_666 81.30(9) yes
Cu1 . Cu5 . O5 2_666 114.73(6) yes
Cu7 2_666 Cu5 . O5 2_666 36.02(6) yes
Cu4 2_666 Cu5 . O5 2_666 64.58(6) yes
Cu8 2_666 Cu5 . O5 2_666 41.46(6) yes
O32 2_666 Cu5 . O28 2_666 102.98(10) yes
Cu1 . Cu5 . O28 2_666 73.85(7) yes
Cu7 2_666 Cu5 . O28 2_666 149.69(8) yes
Cu4 2_666 Cu5 . O28 2_666 123.62(7) yes
Cu8 2_666 Cu5 . O28 2_666 130.70(7) yes
O32 2_666 Cu5 . O14 2_666 101.16(9) yes
Cu1 . Cu5 . O14 2_666 155.25(7) yes
Cu7 2_666 Cu5 . O14 2_666 98.85(7) yes
Cu4 2_666 Cu5 . O14 2_666 145.70(7) yes
Cu8 2_666 Cu5 . O14 2_666 40.28(7) yes
O32 2_666 Cu5 . Cu10 . 112.01(7) yes
Cu1 . Cu5 . Cu10 . 110.367(16) yes
Cu7 2_666 Cu5 . Cu10 . 65.294(14) yes
Cu4 2_666 Cu5 . Cu10 . 59.466(12) yes
Cu8 2_666 Cu5 . Cu10 . 64.737(14) yes
O3 . Cu5 . O5 2_666 92.46(8) yes
O3 . Cu5 . O28 2_666 95.18(9) yes
O5 2_666 Cu5 . O28 2_666 171.42(9) yes
O3 . Cu5 . O14 2_666 168.62(9) yes
O5 2_666 Cu5 . O14 2_666 81.14(9) yes
O28 2_666 Cu5 . O14 2_666 90.68(9) yes
O3 . Cu5 . Cu10 . 75.83(6) yes
O5 2_666 Cu5 . Cu10 . 36.19(6) yes
O28 2_666 Cu5 . Cu10 . 143.10(8) yes
O14 2_666 Cu5 . Cu10 . 93.66(7) yes
O21 2_666 Cu6 . Cu12 2_666 58.75(6) yes
O21 2_666 Cu6 . Cu2 2_666 92.46(6) yes
Cu12 2_666 Cu6 . Cu2 2_666 145.078(19) yes
O21 2_666 Cu6 . O12 2_666 87.26(8) yes
Cu12 2_666 Cu6 . O12 2_666 36.94(6) yes
Cu2 2_666 Cu6 . O12 2_666 134.18(6) yes
O21 2_666 Cu6 . O4 . 90.80(8) yes
Cu12 2_666 Cu6 . O4 . 113.79(6) yes
Cu2 2_666 Cu6 . O4 . 41.46(6) yes
O12 2_666 Cu6 . O4 . 92.72(8) yes
O21 2_666 Cu6 . O22 2_666 92.27(9) yes
Cu12 2_666 Cu6 . O22 2_666 75.56(7) yes
Cu2 2_666 Cu6 . O22 2_666 129.16(7) yes
O12 2_666 Cu6 . O22 2_666 96.60(9) yes
O4 . Cu6 . O22 2_666 170.31(9) yes
O21 2_666 Cu6 . O2 . 101.25(9) yes
Cu12 2_666 Cu6 . O2 . 153.42(7) yes
Cu2 2_666 Cu6 . O2 . 40.50(7) yes
O12 2_666 Cu6 . O2 . 169.62(9) yes
O4 . Cu6 . O2 . 81.33(9) yes
O21 2_666 Cu6 . Cu7 . 121.58(6) yes
Cu12 2_666 Cu6 . Cu7 . 113.001(17) yes
Cu2 2_666 Cu6 . Cu7 . 63.090(14) yes
O12 2_666 Cu6 . Cu7 . 78.32(6) yes
O4 . Cu6 . Cu7 . 35.26(6) yes
O21 2_666 Cu6 . Cu9 . 78.44(6) yes
Cu12 2_666 Cu6 . Cu9 . 55.138(13) yes
Cu2 2_666 Cu6 . Cu9 . 103.222(16) yes
O12 2_666 Cu6 . Cu9 . 32.09(6) yes
O4 . Cu6 . Cu9 . 62.36(6) yes
O22 2_666 Cu6 . O2 . 89.06(10) yes
O22 2_666 Cu6 . Cu7 . 145.09(8) yes
O2 . Cu6 . Cu7 . 92.06(7) yes
O22 2_666 Cu6 . Cu9 . 127.29(7) yes
O2 . Cu6 . Cu9 . 143.62(7) yes
Cu7 . Cu6 . Cu9 . 59.868(13) yes
O33 . Cu7 . Cu2 2_666 86.01(7) yes
O33 . Cu7 . Cu6 . 66.53(7) yes
Cu2 2_666 Cu7 . Cu6 . 55.043(13) yes
O33 . Cu7 . O32 . 56.10(9) yes
Cu2 2_666 Cu7 . O32 . 51.13(6) yes
Cu6 . Cu7 . O32 . 83.41(6) yes
O33 . Cu7 . Cu3 . 124.44(7) yes
Cu2 2_666 Cu7 . Cu3 . 54.828(12) yes
Cu6 . Cu7 . Cu3 . 58.994(13) yes
O32 . Cu7 . Cu3 . 105.71(6) yes
O33 . Cu7 . Cu10 2_666 122.77(7) yes
Cu2 2_666 Cu7 . Cu10 2_666 127.839(18) yes
Cu6 . Cu7 . Cu10 2_666 168.954(18) yes
O32 . Cu7 . Cu10 2_666 106.60(6) yes
Cu3 . Cu7 . Cu10 2_666 112.620(16) yes
O33 . Cu7 . Cu5 2_666 83.22(7) yes
Cu2 2_666 Cu7 . Cu5 2_666 89.392(16) yes
Cu6 . Cu7 . Cu5 2_666 133.091(18) yes
O32 . Cu7 . Cu5 2_666 49.70(6) yes
Cu3 . Cu7 . Cu5 2_666 127.502(18) yes
O33 . Cu7 . Cu4 . 143.39(7) yes
Cu2 2_666 Cu7 . Cu4 . 69.127(15) yes
Cu6 . Cu7 . Cu4 . 114.247(17) yes
O32 . Cu7 . Cu4 . 87.30(6) yes
Cu3 . Cu7 . Cu4 . 61.741(13) yes
O33 . Cu7 . C6 . 27.79(10) yes
Cu2 2_666 Cu7 . C6 . 65.76(7) yes
Cu6 . Cu7 . C6 . 71.55(7) yes
O32 . Cu7 . C6 . 28.38(10) yes
Cu3 . Cu7 . C6 . 116.95(7) yes
O33 . Cu7 . O5 . 95.11(9) yes
Cu2 2_666 Cu7 . O5 . 125.09(7) yes
Cu6 . Cu7 . O5 . 161.56(6) yes
O32 . Cu7 . O5 . 84.80(9) yes
Cu3 . Cu7 . O5 . 138.46(6) yes
O33 . Cu7 . O6 . 114.58(10) yes
Cu2 2_666 Cu7 . O6 . 130.82(6) yes
Cu6 . Cu7 . O6 . 91.28(7) yes
O32 . Cu7 . O6 . 170.55(10) yes
Cu3 . Cu7 . O6 . 77.89(6) yes
O33 . Cu7 . O4 . 96.86(9) yes
Cu2 2_666 Cu7 . O4 . 34.97(6) yes
Cu6 . Cu7 . O4 . 36.15(6) yes
O32 . Cu7 . O4 . 83.98(9) yes
Cu3 . Cu7 . O4 . 28.61(6) yes
O33 . Cu7 . Cu8 . 64.02(7) yes
Cu2 2_666 Cu7 . Cu8 . 135.084(18) yes
Cu6 . Cu7 . Cu8 . 127.273(18) yes
O32 . Cu7 . Cu8 . 83.98(6) yes
Cu3 . Cu7 . Cu8 . 169.592(19) yes
O33 . Cu7 . Cu9 . 111.70(7) yes
Cu2 2_666 Cu7 . Cu9 . 100.434(15) yes
Cu6 . Cu7 . Cu9 . 63.748(13) yes
O32 . Cu7 . Cu9 . 146.38(6) yes
Cu3 . Cu7 . Cu9 . 52.090(12) yes
O33 . Cu7 . Cu11 . 162.14(7) yes
Cu2 2_666 Cu7 . Cu11 . 106.668(14) yes
Cu6 . Cu7 . Cu11 . 110.079(14) yes
O32 . Cu7 . Cu11 . 141.76(6) yes
Cu3 . Cu7 . Cu11 . 58.785(10) yes
Cu10 2_666 Cu7 . Cu5 2_666 57.186(13) yes
Cu10 2_666 Cu7 . Cu4 . 62.678(14) yes
Cu5 2_666 Cu7 . Cu4 . 70.530(15) yes
Cu10 2_666 Cu7 . C6 . 119.49(7) yes
Cu5 2_666 Cu7 . C6 . 65.71(7) yes
Cu4 . Cu7 . C6 . 115.66(8) yes
Cu10 2_666 Cu7 . O5 . 28.76(6) yes
Cu5 2_666 Cu7 . O5 . 36.95(6) yes
Cu4 . Cu7 . O5 . 79.22(6) yes
C6 . Cu7 . O5 . 91.51(9) yes
Cu10 2_666 Cu7 . O6 . 79.43(7) yes
Cu5 2_666 Cu7 . O6 . 134.86(7) yes
Cu4 . Cu7 . O6 . 102.03(7) yes
C6 . Cu7 . O6 . 142.22(11) yes
O5 . Cu7 . O6 . 98.31(9) yes
Cu10 2_666 Cu7 . O4 . 138.38(6) yes
Cu5 2_666 Cu7 . O4 . 123.61(6) yes
Cu4 . Cu7 . O4 . 78.21(6) yes
C6 . Cu7 . O4 . 89.06(9) yes
O5 . Cu7 . O4 . 155.19(9) yes
Cu10 2_666 Cu7 . Cu8 . 59.880(13) yes
Cu5 2_666 Cu7 . Cu8 . 56.219(13) yes
Cu4 . Cu7 . Cu8 . 116.007(18) yes
C6 . Cu7 . Cu8 . 73.40(7) yes
O5 . Cu7 . Cu8 . 36.93(6) yes
Cu10 2_666 Cu7 . Cu9 . 105.666(16) yes
Cu5 2_666 Cu7 . Cu9 . 162.474(19) yes
Cu4 . Cu7 . Cu9 . 99.290(16) yes
C6 . Cu7 . Cu9 . 131.60(7) yes
O5 . Cu7 . Cu9 . 128.79(6) yes
Cu10 2_666 Cu7 . Cu11 . 59.150(10) yes
Cu5 2_666 Cu7 . Cu11 . 108.905(15) yes
Cu4 . Cu7 . Cu11 . 54.465(11) yes
C6 . Cu7 . Cu11 . 170.02(8) yes
O5 . Cu7 . Cu11 . 87.88(6) yes
O6 . Cu7 . O4 . 96.34(9) yes
O6 . Cu7 . Cu8 . 93.13(6) yes
O4 . Cu7 . Cu8 . 160.84(6) yes
O6 . Cu7 . Cu9 . 31.21(6) yes
O4 . Cu7 . Cu9 . 65.52(6) yes
Cu8 . Cu7 . Cu9 . 120.901(18) yes
O6 . Cu7 . Cu11 . 47.58(7) yes
O4 . Cu7 . Cu11 . 87.35(6) yes
Cu8 . Cu7 . Cu11 . 111.204(15) yes
Cu9 . Cu7 . Cu11 . 54.468(10) yes
Cu7 . Cu8 . O35 . 120.36(6) yes
Cu7 . Cu8 . Cu5 2_666 61.858(14) yes
O35 . Cu8 . Cu5 2_666 95.05(6) yes
Cu7 . Cu8 . O8 . 77.66(6) yes
O35 . Cu8 . O8 . 87.12(8) yes
Cu5 2_666 Cu8 . O8 . 134.16(6) yes
Cu7 . Cu8 . O5 . 35.98(6) yes
O35 . Cu8 . O5 . 89.31(8) yes
Cu5 2_666 Cu8 . O5 . 41.44(6) yes
O8 . Cu8 . O5 . 92.96(8) yes
Cu7 . Cu8 . O27 . 140.31(7) yes
O35 . Cu8 . O27 . 97.82(9) yes
Cu5 2_666 Cu8 . O27 . 129.55(7) yes
O8 . Cu8 . O27 . 95.14(9) yes
O5 . Cu8 . O27 . 169.4(1) yes
Cu7 . Cu8 . O14 . 98.92(7) yes
O35 . Cu8 . O14 . 90.03(9) yes
Cu5 2_666 Cu8 . O14 . 40.43(6) yes
O8 . Cu8 . O14 . 173.60(9) yes
O5 . Cu8 . O14 . 81.27(9) yes
Cu7 . Cu8 . Cu14 . 59.213(13) yes
O35 . Cu8 . Cu14 . 77.59(5) yes
Cu5 2_666 Cu8 . Cu14 . 103.542(16) yes
O8 . Cu8 . Cu14 . 32.42(6) yes
O5 . Cu8 . Cu14 . 62.24(6) yes
O27 . Cu8 . O14 . 90.92(10) yes
O27 . Cu8 . Cu14 . 126.83(7) yes
O14 . Cu8 . Cu14 . 141.23(7) yes
Cu7 . Cu9 . Cu4 2_666 106.283(16) yes
Cu7 . Cu9 . Cu6 . 56.385(12) yes
Cu4 2_666 Cu9 . Cu6 . 162.038(18) yes
Cu7 . Cu9 . Cu12 2_666 113.152(17) yes
Cu4 2_666 Cu9 . Cu12 2_666 139.178(18) yes
Cu6 . Cu9 . Cu12 2_666 58.782(13) yes
Cu7 . Cu9 . Cu3 . 65.501(14) yes
Cu4 2_666 Cu9 . Cu3 . 109.916(17) yes
Cu6 . Cu9 . Cu3 . 60.647(14) yes
Cu12 2_666 Cu9 . Cu3 . 95.930(17) yes
Cu7 . Cu9 . O11 . 143.21(6) yes
Cu4 2_666 Cu9 . O11 . 107.01(6) yes
Cu6 . Cu9 . O11 . 88.67(6) yes
Cu12 2_666 Cu9 . O11 . 40.86(6) yes
Cu3 . Cu9 . O11 . 88.62(6) yes
Cu7 . Cu9 . O16 . 129.72(6) yes
Cu4 2_666 Cu9 . O16 . 57.35(9) yes
Cu6 . Cu9 . O16 . 135.73(9) yes
Cu12 2_666 Cu9 . O16 . 88.41(9) yes
Cu3 . Cu9 . O16 . 160.59(7) yes
Cu7 . Cu9 . O12 2_666 75.28(6) yes
Cu4 2_666 Cu9 . O12 2_666 157.30(6) yes
Cu6 . Cu9 . O12 2_666 32.13(6) yes
Cu12 2_666 Cu9 . O12 2_666 39.87(6) yes
Cu3 . Cu9 . O12 2_666 91.53(6) yes
Cu7 . Cu9 . O9 . 104.11(6) yes
Cu4 2_666 Cu9 . O9 . 30.83(6) yes
Cu6 . Cu9 . O9 . 141.16(7) yes
Cu12 2_666 Cu9 . O9 . 137.39(6) yes
Cu3 . Cu9 . O9 . 80.96(6) yes
Cu7 . Cu9 . O6 . 31.37(7) yes
Cu4 2_666 Cu9 . O6 . 80.42(7) yes
Cu6 . Cu9 . O6 . 84.32(7) yes
Cu12 2_666 Cu9 . O6 . 131.71(7) yes
Cu3 . Cu9 . O6 . 90.67(7) yes
Cu7 . Cu9 . Cu10 . 114.656(17) yes
Cu4 2_666 Cu9 . Cu10 . 59.801(12) yes
Cu6 . Cu9 . Cu10 . 120.172(16) yes
Cu12 2_666 Cu9 . Cu10 . 109.848(16) yes
Cu3 . Cu9 . Cu10 . 63.273(14) yes
Cu7 . Cu9 . Cu11 . 61.717(11) yes
Cu4 2_666 Cu9 . Cu11 . 52.885(10) yes
Cu6 . Cu9 . Cu11 . 109.934(15) yes
Cu12 2_666 Cu9 . Cu11 . 162.469(18) yes
Cu3 . Cu9 . Cu11 . 66.569(12) yes
O11 . Cu9 . O16 . 82.32(9) yes
O11 . Cu9 . O12 2_666 80.03(8) yes
O16 . Cu9 . O12 2_666 103.67(11) yes
O11 . Cu9 . O9 . 96.55(8) yes
O16 . Cu9 . O9 . 83.05(11) yes
O12 2_666 Cu9 . O9 . 171.86(9) yes
O11 . Cu9 . O6 . 172.32(9) yes
O16 . Cu9 . O6 . 100.55(10) yes
O12 2_666 Cu9 . O6 . 92.34(9) yes
O9 . Cu9 . O6 . 90.89(9) yes
O11 . Cu9 . Cu10 . 70.68(6) yes
O16 . Cu9 . Cu10 . 97.44(7) yes
O12 2_666 Cu9 . Cu10 . 141.01(6) yes
O9 . Cu9 . Cu10 . 31.73(6) yes
O6 . Cu9 . Cu10 . 115.69(7) yes
O11 . Cu9 . Cu11 . 132.79(6) yes
O16 . Cu9 . Cu11 . 107.77(9) yes
O12 2_666 Cu9 . Cu11 . 136.62(6) yes
O9 . Cu9 . Cu11 . 42.46(6) yes
O6 . Cu9 . Cu11 . 53.30(7) yes
Cu10 . Cu9 . Cu11 . 62.394(11) yes
Cu3 . Cu10 . Cu9 . 52.894(12) yes
Cu3 . Cu10 . Cu4 2_666 102.644(15) yes
Cu9 . Cu10 . Cu4 2_666 60.940(13) yes
Cu3 . Cu10 . Cu15 2_666 57.999(13) yes
Cu9 . Cu10 . Cu15 2_666 104.584(16) yes
Cu4 2_666 Cu10 . Cu15 2_666 160.078(18) yes
Cu3 . Cu10 . Cu7 2_666 112.058(16) yes
Cu9 . Cu10 . Cu7 2_666 104.424(15) yes
Cu4 2_666 Cu10 . Cu7 2_666 52.412(12) yes
Cu15 2_666 Cu10 . Cu7 2_666 126.788(18) yes
Cu3 . Cu10 . Cu5 . 167.734(18) yes
Cu9 . Cu10 . Cu5 . 120.567(17) yes
Cu4 2_666 Cu10 . Cu5 . 66.217(13) yes
Cu15 2_666 Cu10 . Cu5 . 132.472(17) yes
Cu7 2_666 Cu10 . Cu5 . 57.520(13) yes
Cu3 . Cu10 . Cu14 2_666 64.388(14) yes
Cu9 . Cu10 . Cu14 2_666 102.344(16) yes
Cu4 2_666 Cu10 . Cu14 2_666 98.833(16) yes
Cu15 2_666 Cu10 . Cu14 2_666 69.619(15) yes
Cu7 2_666 Cu10 . Cu14 2_666 61.176(14) yes
Cu3 . Cu10 . O34 . 123.49(7) yes
Cu9 . Cu10 . O34 . 119.16(7) yes
Cu4 2_666 Cu10 . O34 . 120.69(7) yes
Cu15 2_666 Cu10 . O34 . 77.64(7) yes
Cu7 2_666 Cu10 . O34 . 122.60(7) yes
Cu3 . Cu10 . C21 . 117.63(7) yes
Cu9 . Cu10 . C21 . 138.68(7) yes
Cu4 2_666 Cu10 . C21 . 138.40(7) yes
Cu15 2_666 Cu10 . C21 . 61.51(7) yes
Cu7 2_666 Cu10 . C21 . 114.88(7) yes
Cu3 . Cu10 . O35 2_666 104.31(5) yes
Cu9 . Cu10 . O35 2_666 148.66(5) yes
Cu4 2_666 Cu10 . O35 2_666 150.01(5) yes
Cu15 2_666 Cu10 . O35 2_666 46.96(5) yes
Cu7 2_666 Cu10 . O35 2_666 104.48(5) yes
Cu3 . Cu10 . O9 . 72.11(6) yes
Cu9 . Cu10 . O9 . 32.14(6) yes
Cu4 2_666 Cu10 . O9 . 31.56(6) yes
Cu15 2_666 Cu10 . O9 . 130.02(6) yes
Cu7 2_666 Cu10 . O9 . 72.93(6) yes
Cu3 . Cu10 . O5 2_666 135.90(6) yes
Cu9 . Cu10 . O5 2_666 129.65(6) yes
Cu4 2_666 Cu10 . O5 2_666 70.00(6) yes
Cu15 2_666 Cu10 . O5 2_666 119.33(6) yes
Cu7 2_666 Cu10 . O5 2_666 28.82(6) yes
Cu3 . Cu10 . Cu13 . 60.619(13) yes
Cu9 . Cu10 . Cu13 . 66.560(14) yes
Cu4 2_666 Cu10 . Cu13 . 121.329(17) yes
Cu15 2_666 Cu10 . Cu13 . 55.986(13) yes
Cu7 2_666 Cu10 . Cu13 . 170.528(18) yes
Cu5 . Cu10 . Cu14 2_666 110.877(18) yes
Cu5 . Cu10 . O34 . 68.40(7) yes
Cu14 2_666 Cu10 . O34 . 132.30(7) yes
Cu5 . Cu10 . C21 . 74.34(7) yes
Cu14 2_666 Cu10 . C21 . 107.23(7) yes
O34 . Cu10 . C21 . 25.07(10) yes
Cu5 . Cu10 . O35 2_666 85.54(5) yes
Cu14 2_666 Cu10 . O35 2_666 81.36(5) yes
O34 . Cu10 . O35 2_666 50.99(8) yes
C21 . Cu10 . O35 2_666 25.98(9) yes
Cu5 . Cu10 . O9 . 97.41(6) yes
Cu14 2_666 Cu10 . O9 . 92.55(7) yes
O34 . Cu10 . O9 . 135.12(9) yes
C21 . Cu10 . O9 . 160.15(10) yes
O35 2_666 Cu10 . O9 . 173.87(8) yes
Cu5 . Cu10 . O5 2_666 37.21(6) yes
Cu14 2_666 Cu10 . O5 2_666 73.71(6) yes
O34 . Cu10 . O5 2_666 94.51(9) yes
C21 . Cu10 . O5 2_666 86.69(9) yes
O35 2_666 Cu10 . O5 2_666 81.50(8) yes
Cu5 . Cu10 . Cu13 . 128.853(18) yes
Cu14 2_666 Cu10 . Cu13 . 116.609(18) yes
O34 . Cu10 . Cu13 . 66.18(7) yes
C21 . Cu10 . Cu13 . 74.57(7) yes
O35 2_666 Cu10 . Cu13 . 83.79(5) yes
O9 . Cu10 . O5 2_666 97.57(9) yes
O9 . Cu10 . Cu13 . 98.38(6) yes
O5 2_666 Cu10 . Cu13 . 160.50(6) yes
O6 . Cu11 . O6 2_666 180.00 yes
O6 . Cu11 . Cu3 . 75.58(5) yes
O6 2_666 Cu11 . Cu3 . 104.42(5) yes
O6 . Cu11 . Cu3 2_666 104.42(5) yes
O6 2_666 Cu11 . Cu3 2_666 75.58(5) yes
Cu3 . Cu11 . Cu3 2_666 180.00 yes
O6 . Cu11 . Cu7 2_666 143.53(5) yes
O6 2_666 Cu11 . Cu7 2_666 36.47(5) yes
Cu3 . Cu11 . Cu7 2_666 117.094(10) yes
Cu3 2_666 Cu11 . Cu7 2_666 62.906(10) yes
O6 . Cu11 . Cu7 . 36.47(5) yes
O6 2_666 Cu11 . Cu7 . 143.53(5) yes
Cu3 . Cu11 . Cu7 . 62.906(10) yes
Cu3 2_666 Cu11 . Cu7 . 117.094(10) yes
Cu7 2_666 Cu11 . Cu7 . 180.00 yes
O6 . Cu11 . Cu9 . 39.99(5) yes
O6 2_666 Cu11 . Cu9 . 140.01(5) yes
Cu3 . Cu11 . Cu9 . 55.907(11) yes
Cu3 2_666 Cu11 . Cu9 . 124.093(11) yes
Cu7 2_666 Cu11 . Cu9 . 116.185(11) yes
O6 . Cu11 . Cu9 2_666 140.01(5) yes
O6 2_666 Cu11 . Cu9 2_666 39.99(5) yes
Cu3 . Cu11 . Cu9 2_666 124.093(11) yes
Cu3 2_666 Cu11 . Cu9 2_666 55.907(11) yes
Cu7 2_666 Cu11 . Cu9 2_666 63.815(11) yes
O6 . Cu11 . Cu14 2_666 140.14(5) yes
O6 2_666 Cu11 . Cu14 2_666 39.86(5) yes
Cu3 . Cu11 . Cu14 2_666 64.574(11) yes
Cu3 2_666 Cu11 . Cu14 2_666 115.426(11) yes
Cu7 2_666 Cu11 . Cu14 2_666 62.826(11) yes
O6 . Cu11 . O9 2_666 103.33(8) yes
O6 2_666 Cu11 . O9 2_666 76.67(8) yes
Cu3 . Cu11 . O9 2_666 107.93(6) yes
Cu3 2_666 Cu11 . O9 2_666 72.07(6) yes
Cu7 2_666 Cu11 . O9 2_666 104.26(6) yes
O6 . Cu11 . O9 . 76.67(8) yes
O6 2_666 Cu11 . O9 . 103.33(8) yes
Cu3 . Cu11 . O9 . 72.07(6) yes
Cu3 2_666 Cu11 . O9 . 107.93(6) yes
Cu7 2_666 Cu11 . O9 . 75.74(6) yes
O6 . Cu11 . O7 2_666 76.79(8) yes
O6 2_666 Cu11 . O7 2_666 103.21(8) yes
Cu3 . Cu11 . O7 2_666 146.29(6) yes
Cu3 2_666 Cu11 . O7 2_666 33.71(6) yes
Cu7 2_666 Cu11 . O7 2_666 76.64(6) yes
O6 . Cu11 . Cu14 . 39.86(5) yes
O6 2_666 Cu11 . Cu14 . 140.14(5) yes
Cu3 . Cu11 . Cu14 . 115.426(11) yes
Cu3 2_666 Cu11 . Cu14 . 64.574(11) yes
Cu7 2_666 Cu11 . Cu14 . 117.174(11) yes
Cu7 . Cu11 . Cu9 . 63.815(11) yes
Cu7 . Cu11 . Cu9 2_666 116.185(11) yes
Cu9 . Cu11 . Cu9 2_666 180.00 yes
Cu7 . Cu11 . Cu14 2_666 117.174(11) yes
Cu9 . Cu11 . Cu14 2_666 109.609(11) yes
Cu9 2_666 Cu11 . Cu14 2_666 70.391(11) yes
Cu7 . Cu11 . O9 2_666 75.74(6) yes
Cu9 . Cu11 . O9 2_666 139.49(6) yes
Cu9 2_666 Cu11 . O9 2_666 40.51(6) yes
Cu14 2_666 Cu11 . O9 2_666 90.18(6) yes
Cu7 . Cu11 . O9 . 104.26(6) yes
Cu9 . Cu11 . O9 . 40.51(6) yes
Cu9 2_666 Cu11 . O9 . 139.49(6) yes
Cu14 2_666 Cu11 . O9 . 89.82(6) yes
O9 2_666 Cu11 . O9 . 179.99 yes
Cu7 . Cu11 . O7 2_666 103.36(6) yes
Cu9 . Cu11 . O7 2_666 90.42(6) yes
Cu9 2_666 Cu11 . O7 2_666 89.58(6) yes
Cu14 2_666 Cu11 . O7 2_666 139.33(6) yes
O9 2_666 Cu11 . O7 2_666 96.90(8) yes
Cu7 . Cu11 . Cu14 . 62.826(11) yes
Cu9 . Cu11 . Cu14 . 70.391(11) yes
Cu9 2_666 Cu11 . Cu14 . 109.609(11) yes
Cu14 2_666 Cu11 . Cu14 . 180.00 yes
O9 2_666 Cu11 . Cu14 . 89.82(6) yes
O9 . Cu11 . O7 2_666 83.10(8) yes
O9 . Cu11 . Cu14 . 90.18(6) yes
O7 2_666 Cu11 . Cu14 . 40.67(6) yes
Cu13 2_666 Cu12 . Cu6 2_666 88.199(16) yes
Cu13 2_666 Cu12 . O37 . 126.07(7) yes
Cu6 2_666 Cu12 . O37 . 130.24(7) yes
Cu13 2_666 Cu12 . Cu9 2_666 68.444(14) yes
Cu6 2_666 Cu12 . Cu9 2_666 66.080(14) yes
O37 . Cu12 . Cu9 2_666 91.99(6) yes
Cu13 2_666 Cu12 . O11 2_666 37.59(6) yes
Cu6 2_666 Cu12 . O11 2_666 95.73(6) yes
O37 . Cu12 . O11 2_666 94.83(9) yes
Cu9 2_666 Cu12 . O11 2_666 41.85(6) yes
Cu13 2_666 Cu12 . O12 . 97.51(6) yes
Cu6 2_666 Cu12 . O12 . 37.45(6) yes
O37 . Cu12 . O12 . 97.18(9) yes
Cu9 2_666 Cu12 . O12 . 40.37(6) yes
O11 2_666 Cu12 . O12 . 81.50(8) yes
Cu13 2_666 Cu12 . O23 . 136.89(8) yes
Cu6 2_666 Cu12 . O23 . 76.86(7) yes
O37 . Cu12 . O23 . 92.93(10) yes
Cu9 2_666 Cu12 . O23 . 134.85(7) yes
O11 2_666 Cu12 . O23 . 171.66(10) yes
Cu13 2_666 Cu12 . O21 . 48.84(5) yes
Cu6 2_666 Cu12 . O21 . 47.85(5) yes
O37 . Cu12 . O21 . 171.42(8) yes
Cu9 2_666 Cu12 . O21 . 79.68(5) yes
O11 2_666 Cu12 . O21 . 77.63(8) yes
Cu13 2_666 Cu12 . O25 2_666 75.19(7) yes
Cu6 2_666 Cu12 . O25 2_666 132.26(8) yes
O37 . Cu12 . O25 2_666 94.17(10) yes
Cu9 2_666 Cu12 . O25 2_666 138.82(7) yes
O11 2_666 Cu12 . O25 2_666 97.02(9) yes
O12 . Cu12 . O23 . 94.50(9) yes
O12 . Cu12 . O21 . 77.82(8) yes
O23 . Cu12 . O21 . 94.40(9) yes
O12 . Cu12 . O25 2_666 168.64(10) yes
O23 . Cu12 . O25 2_666 85.45(10) yes
O21 . Cu12 . O25 2_666 90.85(9) yes
Cu3 . Cu13 . Cu12 2_666 87.470(15) yes
Cu3 . Cu13 . O21 2_666 57.97(6) yes
Cu12 2_666 Cu13 . O21 2_666 58.19(5) yes
Cu3 . Cu13 . Cu10 . 62.078(13) yes
Cu12 2_666 Cu13 . Cu10 . 110.707(17) yes
O21 2_666 Cu13 . Cu10 . 119.08(6) yes
Cu3 . Cu13 . Cu15 2_666 60.682(14) yes
Cu12 2_666 Cu13 . Cu15 2_666 147.132(19) yes
O21 2_666 Cu13 . Cu15 2_666 95.01(6) yes
Cu10 . Cu13 . Cu15 2_666 63.295(14) yes
Cu3 . Cu13 . O11 . 81.11(6) yes
Cu12 2_666 Cu13 . O11 . 37.55(6) yes
O21 2_666 Cu13 . O11 . 85.92(8) yes
Cu10 . Cu13 . O11 . 75.17(6) yes
Cu15 2_666 Cu13 . O11 . 132.82(6) yes
Cu3 . Cu13 . O24 . 156.40(7) yes
Cu12 2_666 Cu13 . O24 . 77.09(7) yes
O21 2_666 Cu13 . O24 . 98.49(9) yes
Cu10 . Cu13 . O24 . 140.25(7) yes
Cu15 2_666 Cu13 . O24 . 129.63(7) yes
Cu3 . Cu13 . O10 2_666 32.95(6) yes
Cu12 2_666 Cu13 . O10 2_666 114.12(6) yes
O21 2_666 Cu13 . O10 2_666 89.54(8) yes
Cu10 . Cu13 . O10 2_666 35.99(6) yes
Cu15 2_666 Cu13 . O10 2_666 40.93(6) yes
Cu3 . Cu13 . O13 2_666 90.96(7) yes
Cu12 2_666 Cu13 . O13 2_666 143.69(7) yes
O21 2_666 Cu13 . O13 2_666 90.68(9) yes
Cu10 . Cu13 . O13 2_666 100.34(7) yes
Cu15 2_666 Cu13 . O13 2_666 40.28(7) yes
O11 . Cu13 . O24 . 96.52(9) yes
O11 . Cu13 . O10 2_666 92.02(8) yes
O24 . Cu13 . O10 2_666 168.65(9) yes
O11 . Cu13 . O13 2_666 172.02(9) yes
O24 . Cu13 . O13 2_666 91.11(10) yes
O10 2_666 Cu13 . O13 2_666 80.73(9) yes
Cu4 2_666 Cu14 . Cu8 . 162.880(17) yes
Cu4 2_666 Cu14 . O15 . 59.70(10) yes
Cu8 . Cu14 . O15 . 133.34(10) yes
Cu4 2_666 Cu14 . Cu11 . 52.964(10) yes
Cu8 . Cu14 . Cu11 . 110.395(15) yes
O15 . Cu14 . Cu11 . 109.67(10) yes
Cu4 2_666 Cu14 . Cu10 2_666 109.249(17) yes
Cu8 . Cu14 . Cu10 2_666 61.107(13) yes
O15 . Cu14 . Cu10 2_666 161.62(8) yes
Cu11 . Cu14 . Cu10 2_666 66.671(12) yes
Cu4 2_666 Cu14 . O36 . 106.61(6) yes
Cu8 . Cu14 . O36 . 87.71(6) yes
O15 . Cu14 . O36 . 82.61(10) yes
Cu11 . Cu14 . O36 . 132.33(6) yes
Cu10 2_666 Cu14 . O36 . 87.34(6) yes
Cu4 2_666 Cu14 . O8 . 157.84(6) yes
Cu8 . Cu14 . O8 . 32.04(6) yes
O15 . Cu14 . O8 . 101.33(12) yes
Cu11 . Cu14 . O8 . 136.78(6) yes
Cu10 2_666 Cu14 . O8 . 91.96(6) yes
Cu4 2_666 Cu14 . O7 2_666 31.00(6) yes
Cu8 . Cu14 . O7 2_666 140.32(6) yes
O15 . Cu14 . O7 2_666 86.26(11) yes
Cu11 . Cu14 . O7 2_666 41.76(6) yes
Cu10 2_666 Cu14 . O7 2_666 79.66(6) yes
Cu4 2_666 Cu14 . O6 . 80.67(7) yes
Cu8 . Cu14 . O6 . 85.37(7) yes
O15 . Cu14 . O6 . 100.18(10) yes
Cu11 . Cu14 . O6 . 53.34(7) yes
Cu10 2_666 Cu14 . O6 . 91.73(7) yes
Cu4 2_666 Cu14 . Cu16 . 138.360(18) yes
Cu8 . Cu14 . Cu16 . 58.743(13) yes
O15 . Cu14 . Cu16 . 86.24(9) yes
Cu11 . Cu14 . Cu16 . 162.749(18) yes
Cu10 2_666 Cu14 . Cu16 . 96.120(17) yes
O36 . Cu14 . O8 . 79.95(8) yes
O36 . Cu14 . O7 2_666 96.69(8) yes
O8 . Cu14 . O7 2_666 171.16(9) yes
O36 . Cu14 . O6 . 172.56(9) yes
O8 . Cu14 . O6 . 92.70(9) yes
O7 2_666 Cu14 . O6 . 90.40(9) yes
O36 . Cu14 . Cu16 . 40.70(6) yes
O8 . Cu14 . Cu16 . 40.15(6) yes
O7 2_666 Cu14 . Cu16 . 137.36(6) yes
O6 . Cu14 . Cu16 . 132.24(7) yes
O35 . Cu15 . Cu10 2_666 59.18(6) yes
O35 . Cu15 . Cu3 2_666 120.56(6) yes
Cu10 2_666 Cu15 . Cu3 2_666 62.286(13) yes
O35 . Cu15 . Cu13 2_666 95.04(6) yes
Cu10 2_666 Cu15 . Cu13 2_666 60.719(14) yes
Cu3 2_666 Cu15 . Cu13 2_666 63.849(14) yes
O35 . Cu15 . O36 . 85.79(8) yes
Cu10 2_666 Cu15 . O36 . 81.02(6) yes
Cu3 2_666 Cu15 . O36 . 75.91(6) yes
Cu13 2_666 Cu15 . O36 . 133.56(6) yes
O35 . Cu15 . O10 . 91.79(8) yes
Cu10 2_666 Cu15 . O10 . 34.12(6) yes
Cu3 2_666 Cu15 . O10 . 35.33(6) yes
Cu13 2_666 Cu15 . O10 . 40.89(6) yes
O36 . Cu15 . O10 . 92.69(8) yes
O35 . Cu15 . O19 . 95.63(10) yes
Cu10 2_666 Cu15 . O19 . 154.65(8) yes
Cu3 2_666 Cu15 . O19 . 141.33(8) yes
Cu13 2_666 Cu15 . O19 . 130.62(8) yes
O36 . Cu15 . O19 . 95.25(9) yes
O35 . Cu15 . O13 . 103.15(9) yes
Cu10 2_666 Cu15 . O13 . 97.70(7) yes
Cu3 2_666 Cu15 . O13 . 93.62(7) yes
Cu13 2_666 Cu15 . O13 . 40.09(6) yes
O36 . Cu15 . O13 . 168.83(9) yes
O35 . Cu15 . H361 . 110.6 no
Cu10 2_666 Cu15 . H361 . 97.5 no
Cu3 2_666 Cu15 . H361 . 67.4 no
Cu13 2_666 Cu15 . H361 . 131.3 no
O36 . Cu15 . H361 . 25.2 no
O10 . Cu15 . O19 . 169.49(10) yes
O10 . Cu15 . O13 . 80.50(9) yes
O19 . Cu15 . O13 . 90.55(10) yes
O10 . Cu15 . H361 . 95.9 no
O19 . Cu15 . H361 . 88.5 no
O13 . Cu15 . H361 . 146.2 no
O39 . Cu16 . Cu14 . 91.33(6) yes
O39 . Cu16 . O36 . 98.73(9) yes
Cu14 . Cu16 . O36 . 41.15(6) yes
O39 . Cu16 . O8 . 93.47(9) yes
Cu14 . Cu16 . O8 . 40.96(6) yes
O36 . Cu16 . O8 . 81.20(8) yes
O39 . Cu16 . O26 . 94.20(10) yes
Cu14 . Cu16 . O26 . 136.65(7) yes
O36 . Cu16 . O26 . 166.86(10) yes
O8 . Cu16 . O26 . 95.74(9) yes
O39 . Cu16 . O18 . 91.59(10) yes
Cu14 . Cu16 . O18 . 135.96(7) yes
O36 . Cu16 . O18 . 95.08(9) yes
O8 . Cu16 . O18 . 174.12(10) yes
O26 . Cu16 . O18 . 86.87(10) yes
O39 . Cu16 . O35 . 170.97(8) yes
Cu14 . Cu16 . O35 . 79.71(5) yes
O36 . Cu16 . O35 . 75.22(8) yes
O8 . Cu16 . O35 . 79.10(8) yes
O26 . Cu16 . O35 . 91.66(9) yes
O18 . Cu16 . O35 . 95.58(9) yes
O16 . N1 . O15 . 117.8(4) yes
O16 . N1 . O17 . 121.1(4) yes
O15 . N1 . O17 . 121.0(4) yes
C590 . C580 . C570 . 103.90(6) yes
C590 . C580 . H5801 . 113.1 no
C570 . C580 . H5801 . 112.4 no
C590 . C580 . H5802 . 110.8 no
C570 . C580 . H5802 . 106.5 no
H5801 . C580 . H5802 . 109.8 no
C591 . C581 . C571 . 103.81(10) yes
C591 . C581 . H5812 . 112.0 no
C571 . C581 . H5812 . 111.1 no
C591 . C581 . H5811 . 109.4 no
C571 . C581 . H5811 . 110.7 no
H5812 . C581 . H5811 . 109.7 no
C580 . C590 . C601 . 103.80(6) yes
C580 . C590 . H5902 . 109.7 no
C601 . C590 . H5902 . 109.7 no
C580 . C590 . H5901 . 112.3 no
C601 . C590 . H5901 . 111.3 no
H5902 . C590 . H5901 . 109.9 no
C581 . C591 . C600 . 103.95(10) yes
C581 . C591 . H5911 . 111.2 no
C600 . C591 . H5911 . 105.3 no
C581 . C591 . H5912 . 112.4 no
C600 . C591 . H5912 . 114.7 no
H5911 . C591 . H5912 . 109.0 no
C591 . C600 . C561 . 105.99(10) yes
C591 . C600 . H6001 . 104.6 no
C561 . C600 . H6001 . 108.4 no
C591 . C600 . H6002 . 114.2 no
C561 . C600 . H6002 . 112.5 no
H6001 . C600 . H6002 . 110.7 no
C590 . C601 . C560 . 105.80(7) yes
C590 . C601 . H6011 . 107.7 no
C560 . C601 . H6011 . 107.9 no
C590 . C601 . H6012 . 111.2 no
C560 . C601 . H6012 . 112.7 no
H6011 . C601 . H6012 . 111.3 no
C601 . C560 . O37 . 106.5(5) yes
C601 . C560 . C570 . 105.53(7) yes
O37 . C560 . C570 . 112.4(5) yes
C601 . C560 . H5601 . 111.0 no
O37 . C560 . H5601 . 110.3 no
C570 . C560 . H5601 . 110.9 no
C600 . C561 . O37 . 109.8(9) yes
C600 . C561 . C571 . 105.51(10) yes
O37 . C561 . C571 . 106.4(8) yes
C600 . C561 . H5611 . 109.7 no
O37 . C561 . H5611 . 111.2 no
C571 . C561 . H5611 . 114.1 no
C560 . C570 . C580 . 105.94(7) yes
C560 . C570 . H5702 . 109.1 no
C580 . C570 . H5702 . 108.2 no
C560 . C570 . H5701 . 111.5 no
C580 . C570 . H5701 . 112.5 no
H5702 . C570 . H5701 . 109.5 no
C561 . C571 . C581 . 105.77(10) yes
C561 . C571 . H5711 . 113.2 no
C581 . C571 . H5711 . 110.5 no
C561 . C571 . H5712 . 107.8 no
C581 . C571 . H5712 . 110.1 no
H5711 . C571 . H5712 . 109.4 no
O36 . H361 . Cu15 . 63.4 no

loop_
_geom_bond_atom_site_label_1
_geom_bond_site_symmetry_1
_geom_bond_atom_site_label_2
_geom_bond_site_symmetry_2
_geom_bond_distance
_geom_bond_publ_flag
C1 . C2 . 1.541(4) yes
C1 . O30 . 1.257(4) yes
C1 . O31 . 1.260(4) yes
C2 . C3 . 1.506(6) yes
C2 . C4 . 1.522(6) yes
C2 . C5 . 1.528(6) yes
C3 . H31 . 0.954 no
C3 . H32 . 0.951 no
C3 . H33 . 0.955 no
C4 . H42 . 0.967 no
C4 . H43 . 0.980 no
C4 . H41 . 0.967 no
C5 . H51 . 0.964 no
C5 . H53 . 0.955 no
C5 . H52 . 0.972 no
C6 . C7 . 1.526(4) yes
C6 . O32 . 1.275(4) yes
C6 . O33 . 1.249(4) yes
C6 . Cu7 . 2.679(3) yes
C7 . C8 . 1.531(6) yes
C7 . C9 . 1.532(5) yes
C7 . C10 . 1.532(5) yes
C8 . H82 . 0.962 no
C8 . H81 . 0.960 no
C8 . H83 . 0.977 no
C9 . H93 . 0.971 no
C9 . H91 . 0.956 no
C9 . H92 . 0.952 no
C10 . H101 . 0.966 no
C10 . H102 . 0.966 no
C10 . H103 . 0.980 no
C11 . C12 . 1.547(4) yes
C11 . O26 . 1.254(4) yes
C11 . O27 . 1.258(4) yes
C12 . C13 . 1.536(6) yes
C12 . C14 . 1.520(5) yes
C12 . C15 . 1.520(5) yes
C13 . H132 . 0.947 no
C13 . H133 . 0.957 no
C13 . H131 . 0.961 no
C14 . H141 . 0.970 no
C14 . H142 . 0.967 no
C14 . H143 . 0.969 no
C15 . H152 . 0.970 no
C15 . H153 . 0.973 no
C15 . H151 . 0.975 no
C16 . C17 . 1.540(4) yes
C16 . O28 . 1.259(4) yes
C16 . O29 . 1.254(4) yes
C17 . C18 . 1.518(6) yes
C17 . C19 . 1.523(5) yes
C17 . C20 . 1.512(6) yes
C18 . H181 . 0.951 no
C18 . H183 . 0.953 no
C18 . H182 . 0.949 no
C19 . H192 . 0.963 no
C19 . H191 . 0.966 no
C19 . H193 . 0.969 no
C20 . H203 . 0.966 no
C20 . H201 . 0.969 no
C20 . H202 . 0.976 no
C21 . C22 2_666 1.526(4) yes
C21 . O35 2_666 1.264(4) yes
C21 . O34 . 1.274(4) yes
C21 . Cu10 . 2.798(3) yes
C22 . C23 . 1.532(5) yes
C22 . C24 . 1.537(5) yes
C22 . C25 . 1.535(5) yes
C23 . H231 . 0.960 no
C23 . H232 . 0.966 no
C23 . H233 . 0.964 no
C24 . H242 . 0.968 no
C24 . H243 . 0.958 no
C24 . H241 . 0.951 no
C25 . H251 . 0.951 no
C25 . H252 . 0.978 no
C25 . H253 . 0.969 no
C26 . C27 . 1.539(4) yes
C26 . O18 . 1.254(4) yes
C26 . O19 . 1.253(4) yes
C27 . C28 . 1.523(5) yes
C27 . C29 . 1.537(5) yes
C27 . C30 . 1.511(5) yes
C28 . H282 . 0.972 no
C28 . H283 . 0.966 no
C28 . H281 . 0.964 no
C29 . H291 . 0.959 no
C29 . H293 . 0.958 no
C29 . H292 . 0.965 no
C30 . H302 . 0.966 no
C30 . H301 . 0.969 no
C30 . H303 . 0.965 no
C31 . O25 2_666 1.258(4) yes
C31 . O24 2_666 1.250(4) yes
C31 . C32 . 1.542(4) yes
C32 . C33 . 1.510(6) yes
C32 . C34 . 1.532(6) yes
C32 . C35 . 1.539(6) yes
C33 . H333 . 0.947 no
C33 . H331 . 0.959 no
C33 . H332 . 0.971 no
C34 . H341 . 0.958 no
C34 . H342 . 0.955 no
C34 . H343 . 0.958 no
C35 . H352 . 0.972 no
C35 . H353 . 0.980 no
C35 . H351 . 0.970 no
C36 . C37 . 1.545(5) yes
C36 . O22 . 1.261(4) yes
C36 . O23 . 1.245(4) yes
C37 . C38 . 1.534(6) yes
C37 . C39 . 1.521(6) yes
C37 . C40 . 1.512(6) yes
C38 . H381 . 0.962 no
C38 . H382 . 0.973 no
C38 . H383 . 0.981 no
C39 . H392 . 0.963 no
C39 . H393 . 0.975 no
C39 . H391 . 0.962 no
C40 . H401 . 0.961 no
C40 . H403 . 0.960 no
C40 . H402 . 0.963 no
C41 . Cu3 2_666 2.801(3) yes
C41 . C42 . 1.526(4) yes
C41 . O20 . 1.276(4) yes
C41 . O21 . 1.261(4) yes
C42 . C43 . 1.532(5) yes
C42 . C44 . 1.522(5) yes
C42 . C45 . 1.539(5) yes
C43 . H432 . 0.964 no
C43 . H431 . 0.971 no
C43 . H433 . 0.967 no
C44 . H443 . 0.969 no
C44 . H441 . 0.968 no
C44 . H442 . 0.971 no
C45 . H451 . 0.964 no
C45 . H452 . 0.976 no
C45 . H453 . 0.973 no
C46 . C47 . 1.488(6) yes
C46 . C50 . 1.531(7) yes
C46 . O39 . 1.448(5) yes
C46 . H461 . 0.989 no
C47 . C48 . 1.481(8) yes
C47 . H472 . 0.978 no
C47 . H471 . 0.960 no
C48 . C49 . 1.487(9) yes
C48 . H481 . 0.969 no
C48 . H482 . 0.969 no
C49 . C50 . 1.540(8) yes
C49 . H491 . 0.960 no
C49 . H492 . 0.972 no
C50 . H501 . 0.974 no
C50 . H502 . 0.962 no
C51 . C52 . 1.494(7) yes
C51 . C55 . 1.578(7) yes
C51 . O38 . 1.424(5) yes
C51 . H511 . 0.990 no
C52 . C53 . 1.473(8) yes
C52 . H521 . 0.986 no
C52 . H522 . 0.969 no
C53 . C54 . 1.466(9) yes
C53 . H531 . 0.965 no
C53 . H532 . 0.980 no
C54 . C55 . 1.491(9) yes
C54 . H541 . 0.963 no
C54 . H542 . 0.968 no
C55 . H552 . 0.974 no
C55 . H551 . 0.966 no
C61 . C62 . 1.537(6) yes
C61 . C65 . 1.532(5) yes
C61 . O41 . 1.439(4) yes
C61 . H611 . 1.002 no
C62 . C63 . 1.539(6) yes
C62 . H621 . 0.990 no
C62 . H622 . 0.972 no
C63 . C64 . 1.535(7) yes
C63 . H632 . 0.997 no
C63 . H631 . 1.001 no
C64 . C65 . 1.507(6) yes
C64 . H642 . 0.985 no
C64 . H641 . 0.985 no
C65 . H651 . 0.999 no
C65 . H652 . 0.988 no
C66 . C67 . 1.535(6) yes
C66 . C70 . 1.518(6) yes
C66 . O40 . 1.444(5) yes
C66 . H661 . 1.002 no
C67 . C68 . 1.529(6) yes
C67 . H671 . 0.987 no
C67 . H672 . 0.987 no
C68 . C69 . 1.488(8) yes
C68 . H681 . 0.984 no
C68 . H682 . 0.986 no
C69 . C70 . 1.468(8) yes
C69 . H692 . 0.980 no
C69 . H691 . 0.965 no
C70 . H702 . 0.963 no
C70 . H701 . 0.965 no
C71 . C72 . 1.512(7) yes
C71 . C75 . 1.521(6) yes
C71 . O42 . 1.492(5) yes
C71 . H711 . 1.014 no
C72 . C73 . 1.534(7) yes
C72 . H722 . 0.990 no
C72 . H721 . 0.981 no
C73 . C74 . 1.530(7) yes
C73 . H732 . 0.992 no
C73 . H731 . 0.982 no
C74 . C75 . 1.512(7) yes
C74 . H741 . 0.977 no
C74 . H742 . 0.975 no
C75 . H751 . 0.985 no
C75 . H752 . 0.970 no
C76 . C77 . 1.452(11) yes
C76 . C80 . 1.491(10) yes
C76 . O44 . 1.408(9) yes
C76 . H761 . 1.000 no
C77 . C78 . 1.516(10) yes
C77 . H771 . 0.988 no
C77 . H772 . 0.996 no
C78 . C79 . 1.451(11) yes
C78 . H782 . 0.968 no
C78 . H781 . 0.972 no
C79 . C80 . 1.510(11) yes
C79 . H792 . 0.981 no
C79 . H791 . 0.966 no
C80 . H801 . 0.975 no
C80 . H802 . 0.965 no
C81 . C82 . 1.601(13) yes
C81 . C85 . 1.436(11) yes
C81 . O45 . 1.346(9) yes
C81 . H811 . 0.995 no
C82 . C83 . 1.515(11) yes
C82 . H822 . 0.975 no
C82 . H821 . 0.951 no
C83 . C84 . 1.512(9) yes
C83 . H831 . 0.984 no
C83 . H832 . 0.967 no
C84 . C85 . 1.487(11) yes
C84 . H841 . 0.971 no
C84 . H842 . 0.973 no
C85 . H851 . 0.982 no
C85 . H852 . 0.972 no
C86 . C87 . 1.527(9) yes
C86 . C90 . 1.461(8) yes
C86 . O43 . 1.471(8) yes
C86 . H861 . 0.991 no
C87 . C88 . 1.511(10) yes
C87 . H871 . 0.989 no
C87 . H872 . 0.974 no
C88 . C89 . 1.466(11) yes
C88 . H881 . 0.972 no
C88 . H882 . 0.969 no
C89 . C90 . 1.448(9) yes
C89 . H891 . 0.984 no
C89 . H892 . 0.970 no
C90 . H901 . 0.977 no
C90 . H902 . 0.968 no
O1 . Cu4 2_666 2.010(2) yes
O1 . Cu1 . 1.978(2) yes
O1 . Cu2 . 2.001(2) yes
O1 . H11 . 0.950 no
O2 . Cu2 2_666 1.911(2) yes
O2 . Cu6 . 1.924(2) yes
O2 . H21 . 0.950 no
O3 . Cu4 2_666 2.004(2) yes
O3 . Cu1 . 1.979(2) yes
O3 . Cu5 . 2.002(2) yes
O3 . H34 . 0.950 no
O4 . Cu2 2_666 1.940(2) yes
O4 . Cu3 . 1.898(2) yes
O4 . Cu6 . 1.948(2) yes
O4 . Cu7 . 1.907(2) yes
O5 . Cu5 2_666 1.949(2) yes
O5 . Cu10 2_666 1.903(2) yes
O5 . Cu7 . 1.907(2) yes
O5 . Cu8 . 1.950(2) yes
O6 . Cu7 . 1.907(2) yes
O6 . Cu9 . 1.898(2) yes
O6 . Cu11 . 2.368(2) yes
O6 . Cu14 . 1.892(2) yes
O7 . Cu14 2_666 1.938(2) yes
O7 . Cu3 . 1.908(2) yes
O7 . Cu4 . 1.924(2) yes
O8 . Cu8 . 1.981(2) yes
O8 . Cu14 . 2.002(2) yes
O8 . Cu16 . 1.969(2) yes
O8 . H84 . 0.950 no
O9 . Cu4 2_666 1.928(2) yes
O9 . Cu9 . 1.930(2) yes
O9 . Cu10 . 1.908(2) yes
O9 . Cu11 . 2.006(2) yes
O10 . Cu13 2_666 1.940(2) yes
O10 . Cu10 2_666 1.898(2) yes
O10 . Cu3 2_666 1.890(2) yes
O10 . Cu15 . 1.942(2) yes
O11 . Cu12 2_666 1.996(2) yes
O11 . Cu9 . 2.035(2) yes
O11 . Cu13 . 1.998(2) yes
O11 . H111 . 0.950 no
O12 . Cu6 2_666 1.991(2) yes
O12 . Cu9 2_666 1.989(2) yes
O12 . Cu12 . 1.968(2) yes
O12 . H121 . 0.950 no
O13 . Cu13 2_666 1.916(2) yes
O13 . Cu15 . 1.924(2) yes
O13 . H134 . 0.950 no
O14 . Cu5 2_666 1.921(2) yes
O14 . Cu8 . 1.915(2) yes
O14 . H144 . 0.950 no
O15 . Cu14 . 2.620(3) yes
O15 . N1 . 1.232(4) yes
O16 . Cu9 . 2.743(4) yes
O16 . N1 . 1.232(4) yes
O17 . N1 . 1.223(4) yes
O18 . Cu16 . 1.935(2) yes
O19 . Cu15 . 1.941(2) yes
O20 . Cu3 2_666 2.077(2) yes
O20 . Cu2 . 2.810(2) yes
O21 . Cu6 2_666 2.440(2) yes
O21 . Cu13 2_666 2.493(2) yes
O21 . Cu3 2_666 2.825(2) yes
O21 . Cu12 . 2.814(2) yes
O22 . Cu6 2_666 1.938(2) yes
O23 . Cu12 . 1.950(2) yes
O24 . Cu13 . 1.945(2) yes
O25 . Cu12 2_666 1.935(2) yes
O26 . Cu16 . 1.953(2) yes
O27 . Cu8 . 1.945(2) yes
O28 . Cu5 2_666 1.937(2) yes
O29 . Cu1 2_666 1.932(2) yes
O30 . Cu2 2_666 1.932(2) yes
O31 . Cu1 2_666 1.944(2) yes
O32 . Cu5 2_666 2.381(2) yes
O32 . Cu2 2_666 2.482(2) yes
O32 . Cu7 . 2.284(3) yes
O33 . Cu7 . 2.353(3) yes
O34 . Cu10 . 2.066(2) yes
O35 . Cu10 2_666 2.827(2) yes
O35 . Cu8 . 2.517(2) yes
O35 . Cu15 . 2.406(2) yes
O35 . Cu16 . 2.826(2) yes
O36 . Cu14 . 2.006(2) yes
O36 . Cu15 . 1.997(2) yes
O36 . Cu16 . 1.988(2) yes
O36 . H361 . 0.950 no
O37 . Cu12 . 2.288(2) yes
O37 . C561 . 1.447(7) yes
O37 . H371 . 0.950 no
O37 . Cu12 . 2.288(2) yes
O37 . C560 . 1.445(5) yes
O37 . H372 . 0.950 no
O38 . Cu1 2_666 2.287(2) yes
O38 . H384 . 0.950 no
O39 . Cu16 . 2.298(3) yes
O39 . H394 . 0.950 no
O40 . H404 . 0.950 no
O41 . H411 . 0.950 no
O42 . H421 . 0.950 no
O43 . H434 . 0.950 no
O44 . H444 . 0.950 no
O45 . H454 . 0.950 no
Cu1 . Cu4 2_666 3.0112(6) yes
Cu1 . Cu2 . 3.1383(6) yes
Cu1 . Cu5 . 3.2091(6) yes
Cu2 . Cu7 2_666 3.1656(6) yes
Cu2 . Cu3 2_666 2.9983(6) yes
Cu2 . Cu4 2_666 3.4591(6) yes
Cu2 . Cu6 2_666 2.9095(6) yes
Cu3 . Cu15 2_666 3.1050(6) yes
Cu3 . Cu4 . 3.2316(6) yes
Cu3 . Cu7 . 3.3381(6) yes
Cu3 . Cu9 . 2.8943(6) yes
Cu3 . Cu10 . 3.2413(6) yes
Cu3 . Cu11 . 3.2067(4) yes
Cu3 . Cu13 . 3.1965(6) yes
Cu4 . Cu10 2_666 3.2753(6) yes
Cu4 . Cu14 2_666 3.3062(6) yes
Cu4 . Cu9 2_666 3.3126(6) yes
Cu4 . Cu5 2_666 3.4797(6) yes
Cu4 . Cu7 . 2.9213(6) yes
Cu5 . Cu7 2_666 3.1003(6) yes
Cu5 . Cu8 2_666 2.9224(6) yes
Cu5 . Cu10 . 3.0887(6) yes
Cu6 . Cu12 2_666 3.1541(6) yes
Cu6 . Cu7 . 3.1305(6) yes
Cu6 . Cu9 . 3.3714(6) yes
Cu7 . Cu10 2_666 3.3388(6) yes
Cu7 . Cu8 . 3.1022(6) yes
Cu7 . Cu9 . 3.2512(6) yes
Cu7 . Cu11 . 3.1905(4) yes
Cu8 . Cu14 . 3.3696(6) yes
Cu9 . Cu12 2_666 3.0263(6) yes
Cu9 . Cu10 . 3.2571(6) yes
Cu9 . Cu11 . 2.9484(4) yes
Cu10 . Cu15 2_666 3.1617(6) yes
Cu10 . Cu14 2_666 2.9214(6) yes
Cu10 . Cu13 . 3.0871(6) yes
Cu11 . Cu14 2_666 2.9473(4) yes
Cu11 . Cu14 . 2.9473(4) yes
Cu12 . Cu13 2_666 3.1655(6) yes
Cu13 . Cu15 2_666 2.9337(6) yes
Cu14 . Cu16 . 3.0174(6) yes
Cu15 . H361 . 2.233 no
C580 . C590 . 1.544(4) yes
C580 . C570 . 1.554(4) yes
C580 . H5801 . 0.971 no
C580 . H5802 . 0.977 no
C581 . C591 . 1.556(8) yes
C581 . C571 . 1.495(7) yes
C581 . H5812 . 0.973 no
C581 . H5811 . 0.974 no
C590 . C601 . 1.491(4) yes
C590 . H5902 . 0.977 no
C590 . H5901 . 0.982 no
C591 . C600 . 1.564(8) yes
C591 . H5911 . 0.970 no
C591 . H5912 . 0.974 no
C600 . C561 . 1.553(7) yes
C600 . H6001 . 0.978 no
C600 . H6002 . 0.976 no
C601 . C560 . 1.509(4) yes
C601 . H6011 . 0.988 no
C601 . H6012 . 0.980 no
C560 . C570 . 1.552(4) yes
C560 . H5601 . 0.996 no
C561 . C571 . 1.504(8) yes
C561 . H5611 . 0.990 no
C570 . H5702 . 0.979 no
C570 . H5701 . 0.978 no
C571 . H5711 . 0.976 no
C571 . H5712 . 0.977 no

loop_
_geom_hbond_atom_site_label_D
_geom_hbond_site_symmetry_D
_geom_hbond_atom_site_label_H
_geom_hbond_site_symmetry_H
_geom_hbond_atom_site_label_A
_geom_hbond_site_symmetry_A
_geom_hbond_angle_DHA
_geom_hbond_distance_DH
_geom_hbond_distance_HA
_geom_hbond_distance_DA
_geom_hbond_publ_flag
C52 . H522 . O31 . 148 0.97 2.48 3.347(8) yes
C581 . H5811 . C73 2_666 164 0.97 2.46 3.409(8) yes
C600 . H6012 . O23 . 125 1.09 2.57 3.319(8) yes
C600 . H6012 . O25 2_666 152 1.09 2.56 3.565(8) yes
C601 . H6012 . O23 . 120 0.98 2.57 3.178(8) yes
C601 . H6012 . O25 2_666 150 0.98 2.56 3.449(8) yes
O36 . H361 . O40 . 180 0.95 1.88 2.833(8) yes
O43 . H434 . O44 . 179 0.95 1.78 2.729(8) yes
O44 . H444 . C81 . 150 0.95 2.54 3.397(8) yes
O44 . H444 . O45 . 179 0.95 1.77 2.717(8) yes
O41 . H411 . O33 . 180 0.95 1.74 2.693(8) yes
O39 . H394 . O15 . 136 0.95 2.27 3.024(8) yes
O38 . H384 . O16 2_666 129 0.95 2.30 2.989(8) yes
O8 . H84 . O41 . 153 0.95 2.00 2.881(8) yes
O1 . H11 . O40 . 149 0.95 2.07 2.931(8) yes
O3 . H34 . O42 . 148 0.95 1.92 2.764(8) yes
O12 . H121 . O41 2_666 152 0.95 1.99 2.863(8) yes
O11 . H111 . O42 . 147 0.95 2.23 3.075(8) yes
O45 . H454 . O43 2_667 165 0.95 1.84 2.768(8) yes
O40 . H404 . O20 . 180 0.95 1.76 2.713(8) yes
O42 . H421 . O34 . 180 0.95 1.77 2.716(8) yes
O37 . H372 . O16 2_666 130 0.95 2.44 3.132(8) yes
O37 . H371 . O16 2_666 130 0.95 2.44 3.132(8) yes
